data_4336672
loop_
_publ_author_name
'Zhiliang You'
'Stefanie Dehnen'

_publ_contact_author
;
Dehnen, Stefanie

Fachbereich Chemie der Philipps-Universitaet
Hans-Meerwein-Str.
D-35043 Marburg, Germany
;
_publ_contact_author_email dehnen@chemie.uni-marburg.de
_publ_contact_author_fax +6421-2825653
_publ_contact_author_phone +6421-2825751
_publ_section_title
;
 Directed Formation of a Ferrocenyl-Decorated Organotin Sulfide Complex
 and Its Controlled Degradation
;
_journal_name_full 'Inorganic Chemistry'
_journal_page_first 12332
_journal_page_last 12334
_journal_paper_doi 10.1021/ic4022992
_journal_volume 52
_journal_year 2013
_chemical_formula_moiety '2(C36 H46 Cl4 Fe2 N4 S1 Sn2), 3(C1 H1 Cl3)'
_chemical_formula_sum 'C37.5 H47.5 Cl8.5 Fe2 N4 S Sn2'
_chemical_formula_weight 1236.76
_chemical_name_systematic
;
 ?
;
_space_group_IT_number 4
_symmetry_cell_setting monoclinic
_symmetry_space_group_name_Hall 'P 2yb'
_symmetry_space_group_name_H-M 'P 1 21 1'
_atom_sites_solution_hydrogens geom
_atom_sites_solution_primary direct
_atom_sites_solution_secondary difmap
_audit_creation_method SHELXL-97
_cell_angle_alpha 90.00(0)
_cell_angle_beta 115.99(1)
_cell_angle_gamma 90.00(0)
_cell_formula_units_Z 4
_cell_length_a 16.402(10)
_cell_length_b 17.897(1)
_cell_length_c 17.528(14)
_cell_measurement_reflns_used 22730
_cell_measurement_temperature 100(2)
_cell_measurement_theta_max 26.75
_cell_measurement_theta_min 1.4
_cell_volume 4625(5)
_computing_cell_refinement 'Stoe X-Area'
_computing_data_collection 'Stoe X-Area'
_computing_structure_refinement 'SHELXL-97 (Sheldrick, 2008)'
_computing_structure_solution Sir-2004
_diffrn_ambient_temperature 100(2)
_diffrn_measured_fraction_theta_full 0.828
_diffrn_measured_fraction_theta_max 0.828
_diffrn_measurement_device_type 'STOE IPDS 2'
_diffrn_measurement_method 'rotation method'
_diffrn_radiation_monochromator graphite
_diffrn_radiation_source 'fine-focus sealed tube'
_diffrn_radiation_type MoK\a
_diffrn_radiation_wavelength 0.71073
_diffrn_reflns_av_R_equivalents 0.1103
_diffrn_reflns_av_sigmaI/netI 0.1871
_diffrn_reflns_limit_h_max 20
_diffrn_reflns_limit_h_min -20
_diffrn_reflns_limit_k_max 22
_diffrn_reflns_limit_k_min -20
_diffrn_reflns_limit_l_max 20
_diffrn_reflns_limit_l_min -22
_diffrn_reflns_number 24319
_diffrn_reflns_theta_full 25.00
_diffrn_reflns_theta_max 26.75
_diffrn_reflns_theta_min 1.38
_exptl_absorpt_coefficient_mu 2.252
_exptl_absorpt_correction_T_max 0.8230
_exptl_absorpt_correction_T_min 0.7146
_exptl_absorpt_correction_type gaussian
_exptl_absorpt_process_details 'Stoe, X-area ver. 1.54'
_exptl_crystal_colour orange-red
_exptl_crystal_density_diffrn 1.776
_exptl_crystal_description block
_exptl_crystal_F_000 2452
_exptl_crystal_size_max 0.16
_exptl_crystal_size_mid 0.16
_exptl_crystal_size_min 0.09
_refine_diff_density_max 1.302
_refine_diff_density_min -1.328
_refine_diff_density_rms 0.208
_refine_ls_abs_structure_details 'Flack H D (1983), Acta Cryst. A39, 876-881'
_refine_ls_abs_structure_Flack 0.11(5)
_refine_ls_extinction_method none
_refine_ls_goodness_of_fit_ref 0.900
_refine_ls_hydrogen_treatment mixed
_refine_ls_matrix_type full
_refine_ls_number_parameters 967
_refine_ls_number_reflns 14387
_refine_ls_number_restraints 402
_refine_ls_restrained_S_all 0.889
_refine_ls_R_factor_all 0.1341
_refine_ls_R_factor_gt 0.0821
_refine_ls_shift/su_max 0.000
_refine_ls_shift/su_mean 0.001
_refine_ls_structure_factor_coef Fsqd
_refine_ls_weighting_details 'calc w=1/[\s^2^(Fo^2^)+(0.0811P)^2^+0.0000P] where P=(Fo^2^+2Fc^2^)/3'
_refine_ls_weighting_scheme calc
_refine_ls_wR_factor_gt 0.1871
_refine_ls_wR_factor_ref 0.2039
_reflns_number_gt 7528
_reflns_number_total 14387
_reflns_threshold_expression >2\s(I)
_cod_data_source_file ic4022992_si_005.cif
_cod_data_source_block 2a
_cod_original_cell_volume 4625.0(5)
_cod_database_code 4336672

loop_
_symmetry_equiv_pos_as_xyz
'x, y, z'
'-x, y+1/2, -z'

loop_
_atom_site_label
_atom_site_type_symbol
_atom_site_fract_x
_atom_site_fract_y
_atom_site_fract_z
_atom_site_U_iso_or_equiv
_atom_site_adp_type
_atom_site_occupancy
_atom_site_symmetry_multiplicity
_atom_site_calc_flag
_atom_site_refinement_flags
C1 C -0.9322(17) -0.6520(12) -0.9774(17) 0.039(3) Uani 1 1 d U
C2 C -0.9322(16) -0.6747(13) -1.0508(16) 0.040(3) Uani 1 1 d U
H2 H -0.9833 -0.6981 -1.0945 0.048 Uiso 1 1 calc R
C3 C -0.8525(16) -0.6617(12) -1.0582(17) 0.040(3) Uani 1 1 d U
H3 H -0.8409 -0.6745 -1.1051 0.048 Uiso 1 1 calc R
C4 C -0.7950(17) -0.6276(12) -0.9863(16) 0.037(3) Uani 1 1 d U
H4 H -0.7360 -0.6101 -0.9747 0.045 Uiso 1 1 calc R
C5 C -0.8385(16) -0.6217(12) -0.9284(17) 0.037(3) Uani 1 1 d U
H5 H -0.8125 -0.6028 -0.8720 0.045 Uiso 1 1 calc R
C6 C -0.8583(16) -0.8197(13) -0.8973(18) 0.050(3) Uani 1 1 d U
H6 H -0.9078 -0.8258 -0.8835 0.060 Uiso 1 1 calc R
C7 C -0.7802(16) -0.7905(13) -0.8498(19) 0.048(3) Uani 1 1 d U
H7 H -0.7633 -0.7712 -0.7944 0.058 Uiso 1 1 calc R
C8 C -0.7230(17) -0.7913(13) -0.8919(19) 0.048(3) Uani 1 1 d U
H8 H -0.6630 -0.7720 -0.8691 0.057 Uiso 1 1 calc R
C9 C -0.7696(16) -0.8256(13) -0.9742(19) 0.051(3) Uani 1 1 d U
H9 H -0.7477 -0.8348 -1.0153 0.061 Uiso 1 1 calc R
C10 C -0.8554(17) -0.8420(13) -0.9787(19) 0.052(3) Uani 1 1 d U
H10 H -0.9042 -0.8640 -1.0260 0.062 Uiso 1 1 calc R
C11 C -0.9985(15) -0.6618(11) -0.9422(14) 0.032(5) Uani 1 1 d .
C12 C -1.0801(13) -0.6984(13) -0.9957(14) 0.040(6) Uani 1 1 d .
H12A H -1.1201 -0.7008 -0.9674 0.060 Uiso 1 1 calc R
H12B H -1.0665 -0.7492 -1.0076 0.060 Uiso 1 1 calc R
H12C H -1.1104 -0.6707 -1.0490 0.060 Uiso 1 1 calc R
C13 C -1.0966(15) -0.5815(12) -0.8391(17) 0.038(4) Uani 1 1 d .
C14 C -1.1062(14) -0.5095(12) -0.8889(15) 0.034(5) Uani 1 1 d .
H14A H -1.0691 -0.5129 -0.9200 0.050 Uiso 1 1 calc R
H14B H -1.0858 -0.4672 -0.8496 0.050 Uiso 1 1 calc R
H14C H -1.1699 -0.5024 -0.9292 0.050 Uiso 1 1 calc R
C15 C -1.1451(17) -0.5886(11) -0.7889(16) 0.040(6) Uani 1 1 d .
H15A H -1.2068 -0.5681 -0.8222 0.048 Uiso 1 1 calc R
H15B H -1.1149 -0.5564 -0.7383 0.048 Uiso 1 1 calc R
C16 C -1.1550(15) -0.6637(11) -0.7593(17) 0.039(5) Uani 1 1 d U
C17 C -1.2227(12) -0.7136(12) -0.8276(13) 0.034(3) Uani 1 1 d .
H17A H -1.2250 -0.7623 -0.8031 0.051 Uiso 1 1 calc R
H17B H -1.2039 -0.7203 -0.8731 0.051 Uiso 1 1 calc R
H17C H -1.2828 -0.6903 -0.8508 0.051 Uiso 1 1 calc R
C18 C -1.1808(16) -0.6613(12) -0.6865(17) 0.042(5) Uani 1 1 d U
H18A H -1.1871 -0.7124 -0.6696 0.063 Uiso 1 1 calc R
H18B H -1.2386 -0.6348 -0.7044 0.063 Uiso 1 1 calc R
H18C H -1.1336 -0.6351 -0.6383 0.063 Uiso 1 1 calc R
C19 C -0.5152(12) -0.7585(12) -0.5718(13) 0.038(3) Uani 1 1 d DU
C20 C -0.4244(12) -0.7426(12) -0.5458(13) 0.039(3) Uani 1 1 d DU
H20 H -0.3843 -0.7225 -0.4922 0.047 Uiso 1 1 calc R
C21 C -0.4015(13) -0.7610(12) -0.6105(12) 0.040(3) Uani 1 1 d DU
H21 H -0.3432 -0.7567 -0.6092 0.048 Uiso 1 1 calc R
C22 C -0.4800(12) -0.7869(12) -0.6780(13) 0.040(3) Uani 1 1 d DU
H22 H -0.4853 -0.8022 -0.7318 0.049 Uiso 1 1 calc R
C23 C -0.5491(13) -0.7864(12) -0.6527(13) 0.039(3) Uani 1 1 d DU
H23 H -0.6097 -0.8027 -0.6858 0.047 Uiso 1 1 calc R
C24 C -0.5690(18) -0.5850(14) -0.6453(17) 0.074(4) Uani 1 1 d DU
H24 H -0.5933 -0.5730 -0.6066 0.089 Uiso 1 1 calc R
C25 C -0.4795(18) -0.5722(13) -0.6333(17) 0.074(4) Uani 1 1 d DU
H25 H -0.4317 -0.5522 -0.5836 0.089 Uiso 1 1 calc R
C26 C -0.4732(18) -0.5943(15) -0.7081(17) 0.075(4) Uani 1 1 d DU
H26 H -0.4207 -0.5916 -0.7179 0.091 Uiso 1 1 calc R
C27 C -0.5583(19) -0.6209(14) -0.7647(17) 0.077(4) Uani 1 1 d DU
H27 H -0.5744 -0.6377 -0.8209 0.093 Uiso 1 1 calc R
C28 C -0.6158(18) -0.6187(14) -0.7254(17) 0.076(4) Uani 1 1 d DU
H28 H -0.6763 -0.6370 -0.7486 0.092 Uiso 1 1 calc R
C29 C -0.5609(12) -0.7449(10) -0.5170(13) 0.022(4) Uani 1 1 d .
C30 C -0.5225(13) -0.7000(12) -0.4408(14) 0.036(5) Uani 1 1 d .
H30A H -0.5638 -0.6998 -0.4139 0.054 Uiso 1 1 calc R
H30B H -0.5139 -0.6487 -0.4554 0.054 Uiso 1 1 calc R
H30C H -0.4639 -0.7209 -0.4014 0.054 Uiso 1 1 calc R
C31 C -0.7016(14) -0.8186(12) -0.4573(17) 0.038(4) Uani 1 1 d U
C32 C -0.6495(15) -0.8860(12) -0.4386(18) 0.042(4) Uani 1 1 d U
H32A H -0.6134 -0.8869 -0.4707 0.062 Uiso 1 1 calc R
H32B H -0.6905 -0.9291 -0.4545 0.062 Uiso 1 1 calc R
H32C H -0.6091 -0.8881 -0.3777 0.062 Uiso 1 1 calc R
C33 C -0.7632(16) -0.8058(14) -0.4136(17) 0.047(7) Uani 1 1 d .
H33A H -0.7295 -0.8188 -0.3527 0.057 Uiso 1 1 calc R
H33B H -0.8161 -0.8397 -0.4389 0.057 Uiso 1 1 calc R
C34 C -0.7983(14) -0.7223(12) -0.4215(13) 0.032(4) Uani 1 1 d U
C35 C -0.7220(13) -0.6782(12) -0.3547(15) 0.034(3) Uani 1 1 d .
H35A H -0.6660 -0.6867 -0.3607 0.051 Uiso 1 1 calc R
H35B H -0.7132 -0.6944 -0.2982 0.051 Uiso 1 1 calc R
H35C H -0.7370 -0.6249 -0.3618 0.051 Uiso 1 1 calc R
C36 C -0.8783(13) -0.7133(15) -0.4021(14) 0.039(4) Uani 1 1 d U
H36A H -0.9296 -0.7420 -0.4431 0.059 Uiso 1 1 calc R
H36B H -0.8949 -0.6603 -0.4060 0.059 Uiso 1 1 calc R
H36C H -0.8625 -0.7315 -0.3446 0.059 Uiso 1 1 calc R
C37 C -0.2131(16) -0.4999(12) -0.3973(15) 0.034(3) Uani 1 1 d U
C38 C -0.2081(16) -0.5657(12) -0.4450(15) 0.034(3) Uani 1 1 d U
H38 H -0.2460 -0.6086 -0.4576 0.041 Uiso 1 1 calc R
C39 C -0.1349(16) -0.5540(12) -0.4698(15) 0.035(3) Uani 1 1 d U
H39 H -0.1140 -0.5882 -0.4988 0.042 Uiso 1 1 calc R
C40 C -0.1018(16) -0.4816(12) -0.4417(15) 0.035(3) Uani 1 1 d U
H40 H -0.0555 -0.4579 -0.4516 0.042 Uiso 1 1 calc R
C41 C -0.1447(16) -0.4498(12) -0.3984(15) 0.034(3) Uani 1 1 d U
H41 H -0.1315 -0.4018 -0.3727 0.041 Uiso 1 1 calc R
C42 C -0.0742(15) -0.6189(12) -0.2410(15) 0.038(3) Uani 1 1 d U
H42 H -0.1187 -0.6478 -0.2334 0.045 Uiso 1 1 calc R
C43 C -0.0199(15) -0.6422(13) -0.2849(16) 0.037(3) Uani 1 1 d U
H43 H -0.0260 -0.6872 -0.3157 0.044 Uiso 1 1 calc R
C44 C 0.0408(15) -0.5864(12) -0.2725(15) 0.037(3) Uani 1 1 d U
H44 H 0.0873 -0.5862 -0.2910 0.045 Uiso 1 1 calc R
C45 C 0.0222(15) -0.5287(13) -0.2273(16) 0.039(3) Uani 1 1 d U
H45 H 0.0550 -0.4832 -0.2096 0.047 Uiso 1 1 calc R
C46 C -0.0482(15) -0.5482(13) -0.2133(16) 0.039(3) Uani 1 1 d U
H46 H -0.0763 -0.5172 -0.1877 0.047 Uiso 1 1 calc R
C47 C -0.2679(14) -0.4902(11) -0.3513(18) 0.039(6) Uani 1 1 d .
C48 C -0.2560(14) -0.4209(11) -0.3011(14) 0.029(5) Uani 1 1 d .
H48A H -0.2993 -0.4206 -0.2764 0.044 Uiso 1 1 calc R
H48B H -0.2668 -0.3773 -0.3382 0.044 Uiso 1 1 calc R
H48C H -0.1940 -0.4189 -0.2556 0.044 Uiso 1 1 calc R
C49 C -0.4590(14) -0.5114(10) -0.3533(13) 0.023(3) Uani 1 1 d .
C50 C -0.4983(15) -0.4774(11) -0.4372(16) 0.038(5) Uani 1 1 d .
H50A H -0.4535 -0.4774 -0.4600 0.057 Uiso 1 1 calc R
H50B H -0.5161 -0.4258 -0.4330 0.057 Uiso 1 1 calc R
H50C H -0.5518 -0.5059 -0.4749 0.057 Uiso 1 1 calc R
C51 C -0.5164(16) -0.5173(11) -0.3042(16) 0.034(6) Uani 1 1 d .
H51A H -0.5615 -0.5576 -0.3302 0.041 Uiso 1 1 calc R
H51B H -0.5505 -0.4700 -0.3121 0.041 Uiso 1 1 calc R
C52 C -0.4643(13) -0.5330(10) -0.2070(12) 0.021(4) Uani 1 1 d .
C53 C -0.5239(15) -0.5630(11) -0.1726(14) 0.033(5) Uani 1 1 d .
H53A H -0.4889 -0.5722 -0.1116 0.049 Uiso 1 1 calc R
H53B H -0.5507 -0.6100 -0.2013 0.049 Uiso 1 1 calc R
H53C H -0.5723 -0.5270 -0.1816 0.049 Uiso 1 1 calc R
C54 C -0.417(2) -0.4581(13) -0.1552(17) 0.052(7) Uani 1 1 d .
H54A H -0.3770 -0.4370 -0.1778 0.078 Uiso 1 1 calc R
H54B H -0.3817 -0.4702 -0.0951 0.078 Uiso 1 1 calc R
H54C H -0.4641 -0.4215 -0.1614 0.078 Uiso 1 1 calc R
C55 C -0.0822(15) -0.9047(12) -0.2560(15) 0.033(3) Uani 1 1 d U
C56 C -0.0249(15) -0.8388(12) -0.2468(14) 0.032(3) Uani 1 1 d U
H56 H -0.0204 -0.7962 -0.2128 0.039 Uiso 1 1 calc R
C57 C 0.0236(15) -0.8497(13) -0.2981(14) 0.033(3) Uani 1 1 d U
H57 H 0.0639 -0.8147 -0.3041 0.040 Uiso 1 1 calc R
C58 C 0.0024(15) -0.9180(12) -0.3363(15) 0.034(3) Uani 1 1 d U
H58 H 0.0282 -0.9392 -0.3705 0.041 Uiso 1 1 calc R
C59 C -0.0647(15) -0.9529(13) -0.3169(14) 0.034(3) Uani 1 1 d U
H59 H -0.0936 -0.9993 -0.3391 0.041 Uiso 1 1 calc R
C60 C -0.2481(17) -0.8393(13) -0.4244(16) 0.042(3) Uani 1 1 d U
H60 H -0.2865 -0.8577 -0.4009 0.051 Uiso 1 1 calc R
C61 C -0.2049(17) -0.7672(13) -0.4068(17) 0.044(3) Uani 1 1 d U
H61 H -0.2086 -0.7297 -0.3701 0.052 Uiso 1 1 calc R
C62 C -0.1566(17) -0.7640(14) -0.4548(16) 0.044(3) Uani 1 1 d U
H62 H -0.1233 -0.7223 -0.4594 0.053 Uiso 1 1 calc R
C63 C -0.1656(17) -0.8335(13) -0.4957(16) 0.043(3) Uani 1 1 d U
H63 H -0.1337 -0.8462 -0.5280 0.052 Uiso 1 1 calc R
C64 C -0.2240(16) -0.8800(14) -0.4844(16) 0.043(3) Uani 1 1 d U
H64 H -0.2446 -0.9277 -0.5092 0.051 Uiso 1 1 calc R
C65 C -0.1436(15) -0.9139(12) -0.2199(13) 0.030(5) Uani 1 1 d .
C66 C -0.1986(15) -0.9844(11) -0.2443(15) 0.032(5) Uani 1 1 d .
H66A H -0.2385 -0.9861 -0.2160 0.048 Uiso 1 1 calc R
H66B H -0.1578 -1.0277 -0.2268 0.048 Uiso 1 1 calc R
H66C H -0.2353 -0.9856 -0.3060 0.048 Uiso 1 1 calc R
C67 C -0.1822(14) -0.8978(10) -0.0656(13) 0.023(3) Uani 1 1 d .
C68 C -0.0826(15) -0.9299(12) -0.0133(17) 0.039(6) Uani 1 1 d .
H68A H -0.0504 -0.9291 -0.0490 0.059 Uiso 1 1 calc R
H68B H -0.0862 -0.9814 0.0041 0.059 Uiso 1 1 calc R
H68C H -0.0500 -0.8990 0.0372 0.059 Uiso 1 1 calc R
C69 C -0.2389(15) -0.8940(11) -0.0188(16) 0.034(6) Uani 1 1 d .
H69A H -0.2167 -0.8528 0.0229 0.041 Uiso 1 1 calc R
H69B H -0.2317 -0.9412 0.0130 0.041 Uiso 1 1 calc R
C70 C -0.3437(14) -0.8812(12) -0.0789(13) 0.030(5) Uani 1 1 d .
C71 C -0.3816(16) -0.9582(12) -0.1124(15) 0.035(5) Uani 1 1 d .
H71A H -0.3494 -0.9792 -0.1431 0.053 Uiso 1 1 calc R
H71B H -0.4463 -0.9540 -0.1510 0.053 Uiso 1 1 calc R
H71C H -0.3736 -0.9909 -0.0648 0.053 Uiso 1 1 calc R
C72 C -0.3914(16) -0.8477(12) -0.0308(16) 0.040(6) Uani 1 1 d .
H72A H -0.3648 -0.7988 -0.0082 0.060 Uiso 1 1 calc R
H72B H -0.3847 -0.8808 0.0161 0.060 Uiso 1 1 calc R
H72C H -0.4560 -0.8415 -0.0691 0.060 Uiso 1 1 calc R
N1 N -0.9826(12) -0.6250(8) -0.8725(11) 0.026(4) Uani 1 1 d .
N2 N -1.0408(12) -0.6311(10) -0.8370(12) 0.032(4) Uani 1 1 d .
N3 N -0.6466(12) -0.7771(9) -0.5501(12) 0.030(3) Uani 1 1 d U
N4 N -0.6968(12) -0.7669(9) -0.5049(12) 0.030(3) Uani 1 1 d U
N5 N -0.3267(12) -0.5435(9) -0.3633(11) 0.027(4) Uani 1 1 d .
N6 N -0.3763(11) -0.5408(8) -0.3143(11) 0.022(2) Uani 1 1 d .
N7 N -0.1440(10) -0.8637(8) -0.1700(11) 0.022(2) Uani 1 1 d U
N8 N -0.2023(11) -0.8699(8) -0.1297(11) 0.022(2) Uani 1 1 d U
S1 S -0.8648(3) -0.7157(4) -0.6824(4) 0.0423(14) Uani 1 1 d .
S2 S -0.2980(3) -0.7081(3) -0.2369(3) 0.0334(12) Uani 1 1 d .
Fe1 Fe -0.8321(2) -0.72965(16) -0.9583(2) 0.0312(7) Uani 1 1 d .
Fe2 Fe -0.5054(2) -0.68294(17) -0.6531(2) 0.0343(7) Uani 1 1 d .
Fe3 Fe -0.0869(2) -0.54693(17) -0.3394(2) 0.0312(7) Uani 1 1 d .
Fe4 Fe -0.1143(2) -0.85376(17) -0.3718(2) 0.0320(7) Uani 1 1 d .
Sn1 Sn -1.02504(9) -0.72074(7) -0.72841(9) 0.0273(3) Uani 1 1 d .
Sn2 Sn -0.81623(10) -0.67979(7) -0.53883(10) 0.0278(3) Uani 1 1 d .
Sn3 Sn -0.34515(10) -0.60125(7) -0.18601(10) 0.0282(3) Uani 1 1 d .
Sn4 Sn -0.35135(10) -0.81362(7) -0.18510(10) 0.0273(3) Uani 1 1 d .
Cl1 Cl -1.0169(4) -0.8027(3) -0.6123(4) 0.0388(13) Uani 1 1 d .
Cl2 Cl -1.0543(4) -0.8235(3) -0.8225(4) 0.0384(13) Uani 1 1 d .
Cl3 Cl -0.9508(4) -0.6016(3) -0.5689(4) 0.0402(13) Uani 1 1 d .
Cl4 Cl -0.7171(4) -0.5791(3) -0.5211(4) 0.0377(14) Uani 1 1 d .
Cl5 Cl -0.2105(4) -0.5300(3) -0.1209(4) 0.0348(13) Uani 1 1 d .
Cl6 Cl -0.3264(4) -0.6593(3) -0.0518(4) 0.0394(14) Uani 1 1 d .
Cl7 Cl -0.5071(4) -0.7683(3) -0.2245(4) 0.0374(13) Uani 1 1 d .
Cl8 Cl -0.3997(4) -0.8892(3) -0.3084(4) 0.0349(13) Uani 1 1 d .
C73 C -0.5123(18) -0.6957(19) 0.0055(17) 0.065(9) Uani 1 1 d .
H73 H -0.4710 -0.7037 -0.0221 0.078 Uiso 1 1 calc R
Cl9 Cl -0.6279(5) -0.7050(6) -0.0714(5) 0.080(2) Uani 1 1 d .
Cl10 Cl -0.4913(6) -0.7645(4) 0.0849(5) 0.064(2) Uani 1 1 d .
Cl11 Cl -0.4922(7) -0.6062(4) 0.0546(6) 0.081(3) Uani 1 1 d .
C74 C -0.2162(16) -0.9271(12) -0.7224(16) 0.041(6) Uani 1 1 d .
H74 H -0.1670 -0.8930 -0.7203 0.049 Uiso 1 1 calc R
Cl12 Cl -0.1709(5) -0.9824(3) -0.6337(4) 0.0498(16) Uani 1 1 d .
Cl13 Cl -0.3062(4) -0.8703(4) -0.7260(5) 0.0566(18) Uani 1 1 d .
Cl14 Cl -0.2538(4) -0.9792(4) -0.8180(4) 0.0530(17) Uani 1 1 d .
C75 C -0.3454(18) -0.4006(14) -0.8349(18) 0.051(7) Uani 1 1 d .
H75 H -0.3853 -0.3582 -0.8355 0.061 Uiso 1 1 calc R
Cl15 Cl -0.2354(5) -0.3648(4) -0.8007(5) 0.0577(18) Uani 1 1 d .
Cl16 Cl -0.3510(6) -0.4667(4) -0.7669(5) 0.0615(19) Uani 1 1 d .
Cl17 Cl -0.3865(5) -0.4340(4) -0.9400(4) 0.0538(17) Uani 1 1 d .

loop_
_atom_site_aniso_label
_atom_site_aniso_U_11
_atom_site_aniso_U_22
_atom_site_aniso_U_33
_atom_site_aniso_U_23
_atom_site_aniso_U_13
_atom_site_aniso_U_12
C1 0.040(6) 0.031(6) 0.051(7) 0.006(5) 0.026(6) 0.001(5)
C2 0.041(6) 0.031(6) 0.052(7) 0.003(5) 0.025(6) 0.004(5)
C3 0.042(6) 0.032(6) 0.050(7) 0.004(5) 0.026(6) 0.006(5)
C4 0.040(6) 0.029(6) 0.051(7) 0.005(5) 0.027(6) 0.005(5)
C5 0.039(6) 0.030(6) 0.051(7) 0.005(5) 0.027(6) 0.002(5)
C6 0.035(6) 0.034(7) 0.074(8) 0.028(6) 0.018(6) 0.008(5)
C7 0.035(7) 0.033(7) 0.072(8) 0.030(6) 0.019(6) 0.006(5)
C8 0.035(6) 0.031(7) 0.072(8) 0.029(6) 0.019(6) 0.009(5)
C9 0.037(7) 0.035(7) 0.074(8) 0.026(6) 0.019(6) 0.009(5)
C10 0.037(7) 0.037(7) 0.075(8) 0.026(6) 0.018(6) 0.008(5)
C11 0.044(15) 0.026(12) 0.027(12) -0.001(9) 0.016(12) 0.002(9)
C12 0.021(11) 0.045(15) 0.047(14) 0.011(11) 0.007(11) 0.016(10)
C13 0.028(8) 0.025(7) 0.065(11) -0.008(7) 0.023(8) -0.007(5)
C14 0.023(12) 0.038(13) 0.041(14) 0.014(10) 0.015(11) 0.009(9)
C15 0.057(16) 0.018(12) 0.055(17) -0.011(10) 0.033(15) -0.017(10)
C16 0.041(11) 0.022(10) 0.070(13) 0.006(9) 0.041(11) 0.013(8)
C17 0.026(8) 0.024(7) 0.052(10) 0.013(8) 0.016(8) 0.006(7)
C18 0.046(12) 0.030(11) 0.068(13) 0.012(9) 0.041(11) 0.007(8)
C19 0.037(6) 0.029(6) 0.047(7) -0.002(6) 0.018(6) -0.007(5)
C20 0.036(6) 0.031(6) 0.049(7) -0.006(5) 0.017(6) -0.003(5)
C21 0.036(6) 0.031(6) 0.051(8) -0.007(6) 0.018(6) -0.001(5)
C22 0.038(6) 0.031(6) 0.050(7) -0.008(6) 0.018(6) -0.001(5)
C23 0.038(6) 0.028(6) 0.050(7) -0.005(6) 0.017(6) -0.006(5)
C24 0.120(10) 0.026(8) 0.108(11) 0.004(7) 0.078(9) 0.002(8)
C25 0.121(10) 0.028(8) 0.107(11) 0.002(7) 0.080(9) 0.003(7)
C26 0.126(10) 0.027(8) 0.105(11) 0.002(7) 0.080(9) 0.005(7)
C27 0.127(10) 0.027(8) 0.106(11) 0.004(7) 0.077(9) 0.006(7)
C28 0.123(10) 0.025(8) 0.107(11) 0.005(7) 0.075(9) 0.004(7)
C29 0.015(10) 0.022(10) 0.033(12) 0.001(8) 0.014(10) 0.003(7)
C30 0.022(11) 0.026(12) 0.055(15) 0.021(11) 0.011(11) -0.003(9)
C31 0.028(8) 0.025(7) 0.065(11) -0.008(7) 0.023(8) -0.007(5)
C32 0.031(9) 0.029(8) 0.073(12) -0.010(8) 0.031(9) -0.003(6)
C33 0.041(15) 0.058(17) 0.060(17) 0.000(14) 0.039(14) -0.022(13)
C34 0.032(4) 0.033(4) 0.032(4) -0.001(2) 0.015(2) -0.001(2)
C35 0.026(8) 0.024(7) 0.052(10) 0.013(8) 0.016(8) 0.006(7)
C36 0.030(7) 0.049(8) 0.040(8) -0.009(8) 0.016(6) -0.008(7)
C37 0.045(7) 0.027(6) 0.035(7) -0.006(5) 0.024(6) -0.006(5)
C38 0.045(7) 0.030(6) 0.034(7) -0.007(5) 0.024(6) -0.006(5)
C39 0.047(7) 0.032(6) 0.033(7) -0.007(5) 0.024(6) -0.007(5)
C40 0.047(7) 0.032(6) 0.034(7) -0.007(5) 0.024(6) -0.007(5)
C41 0.046(7) 0.029(6) 0.034(7) -0.006(5) 0.024(6) -0.006(5)
C42 0.032(6) 0.038(6) 0.044(8) 0.010(5) 0.017(6) 0.009(5)
C43 0.030(6) 0.035(6) 0.046(7) 0.009(5) 0.017(6) 0.008(5)
C44 0.030(6) 0.036(6) 0.046(8) 0.007(5) 0.017(6) 0.007(5)
C45 0.032(6) 0.035(6) 0.049(8) 0.007(5) 0.017(6) 0.009(5)
C46 0.033(6) 0.037(6) 0.048(8) 0.009(5) 0.018(6) 0.012(5)
C47 0.018(11) 0.016(11) 0.08(2) 0.003(11) 0.023(13) 0.008(8)
C48 0.024(12) 0.035(12) 0.028(13) -0.007(9) 0.012(10) -0.001(9)
C49 0.036(9) 0.008(6) 0.026(8) 0.008(6) 0.015(8) 0.005(5)
C50 0.038(14) 0.020(11) 0.052(16) 0.005(10) 0.017(13) -0.005(9)
C51 0.053(15) 0.008(10) 0.058(17) -0.001(9) 0.039(14) -0.001(9)
C52 0.023(11) 0.021(10) 0.012(10) -0.002(8) 0.001(9) 0.008(8)
C53 0.051(15) 0.021(11) 0.022(12) 0.006(9) 0.012(12) 0.002(9)
C54 0.10(2) 0.026(13) 0.053(17) 0.005(11) 0.049(17) 0.017(13)
C55 0.035(6) 0.035(6) 0.034(6) -0.002(5) 0.021(5) -0.003(5)
C56 0.034(6) 0.036(6) 0.034(6) 0.001(5) 0.022(5) -0.003(5)
C57 0.035(6) 0.039(6) 0.033(6) 0.001(5) 0.021(5) 0.000(5)
C58 0.037(6) 0.038(6) 0.034(7) 0.001(5) 0.021(5) 0.001(5)
C59 0.038(6) 0.037(6) 0.033(7) 0.000(5) 0.022(5) -0.001(5)
C60 0.047(7) 0.040(7) 0.046(8) 0.005(6) 0.025(6) 0.003(5)
C61 0.047(7) 0.041(7) 0.047(8) 0.003(5) 0.024(6) 0.002(5)
C62 0.047(7) 0.042(7) 0.048(8) 0.003(6) 0.025(6) 0.000(5)
C63 0.047(7) 0.041(7) 0.047(8) 0.004(5) 0.026(6) 0.001(5)
C64 0.046(7) 0.040(6) 0.047(8) 0.004(5) 0.026(6) 0.001(5)
C65 0.037(14) 0.027(11) 0.019(12) 0.004(9) 0.004(11) 0.008(9)
C66 0.040(13) 0.033(12) 0.040(14) 0.000(10) 0.032(12) 0.003(9)
C67 0.036(9) 0.008(6) 0.026(8) 0.008(6) 0.015(8) 0.005(5)
C68 0.033(14) 0.023(12) 0.061(18) -0.007(11) 0.018(13) 0.001(9)
C69 0.049(15) 0.016(10) 0.069(17) -0.001(10) 0.054(15) -0.002(9)
C70 0.022(12) 0.052(14) 0.018(11) -0.012(10) 0.011(10) -0.005(9)
C71 0.045(15) 0.031(12) 0.038(14) 0.015(10) 0.026(13) 0.009(10)
C72 0.054(16) 0.031(12) 0.058(17) 0.005(11) 0.047(15) -0.009(10)
N1 0.041(11) 0.019(9) 0.026(10) -0.015(7) 0.020(9) -0.007(7)
N2 0.019(10) 0.030(10) 0.030(11) -0.006(8) -0.006(9) -0.003(7)
N3 0.038(8) 0.023(7) 0.029(8) 0.011(6) 0.015(6) -0.006(6)
N4 0.037(8) 0.025(7) 0.028(8) 0.011(6) 0.014(6) -0.004(6)
N5 0.035(11) 0.024(9) 0.024(10) -0.001(7) 0.015(9) -0.004(7)
N6 0.020(5) 0.011(5) 0.031(6) -0.007(4) 0.006(5) -0.004(4)
N7 0.018(6) 0.012(6) 0.030(7) -0.007(5) 0.005(5) 0.001(4)
N8 0.020(5) 0.011(5) 0.031(6) -0.007(4) 0.006(5) -0.004(4)
S1 0.023(3) 0.066(4) 0.040(3) -0.011(4) 0.017(3) -0.003(3)
S2 0.041(3) 0.024(3) 0.047(3) 0.003(3) 0.031(3) 0.003(3)
Fe1 0.0338(18) 0.0264(17) 0.0387(19) 0.0025(13) 0.0206(16) 0.0050(12)
Fe2 0.0409(19) 0.0265(16) 0.046(2) 0.0017(15) 0.0287(17) 0.0005(14)
Fe3 0.0344(19) 0.0292(17) 0.036(2) 0.0028(14) 0.0208(17) 0.0045(13)
Fe4 0.0318(18) 0.0332(18) 0.034(2) 0.0064(14) 0.0175(17) 0.0016(13)
Sn1 0.0278(8) 0.0259(8) 0.0305(8) -0.0011(6) 0.0149(7) -0.0006(6)
Sn2 0.0259(8) 0.0268(8) 0.0322(8) 0.0017(7) 0.0142(7) -0.0026(6)
Sn3 0.0311(9) 0.0236(7) 0.0333(9) -0.0003(7) 0.0173(8) 0.0003(6)
Sn4 0.0262(8) 0.0249(7) 0.0342(9) -0.0013(7) 0.0165(7) -0.0007(6)
Cl1 0.038(3) 0.041(3) 0.039(3) 0.004(3) 0.018(3) 0.002(2)
Cl2 0.050(4) 0.023(3) 0.042(3) -0.007(2) 0.020(3) -0.005(2)
Cl3 0.030(3) 0.038(3) 0.057(4) 0.008(3) 0.024(3) 0.005(2)
Cl4 0.031(3) 0.029(3) 0.057(4) 0.000(2) 0.022(3) -0.003(2)
Cl5 0.033(3) 0.032(3) 0.038(3) -0.001(2) 0.014(3) -0.008(2)
Cl6 0.037(3) 0.044(3) 0.044(4) 0.011(2) 0.023(3) 0.001(2)
Cl7 0.026(3) 0.040(3) 0.047(4) 0.010(3) 0.016(3) 0.009(2)
Cl8 0.039(3) 0.027(3) 0.042(3) -0.003(2) 0.021(3) -0.003(2)
C73 0.052(17) 0.10(3) 0.051(17) 0.024(17) 0.025(15) 0.001(16)
Cl9 0.056(4) 0.119(7) 0.066(5) 0.007(5) 0.029(4) -0.004(5)
Cl10 0.104(6) 0.044(4) 0.082(6) 0.002(4) 0.076(5) -0.001(4)
Cl11 0.153(8) 0.042(4) 0.094(6) -0.011(4) 0.097(7) -0.005(4)
C74 0.035(14) 0.037(13) 0.051(16) 0.023(11) 0.020(13) -0.004(10)
Cl12 0.062(4) 0.038(3) 0.058(4) -0.001(3) 0.034(4) 0.003(3)
Cl13 0.045(4) 0.044(4) 0.082(5) 0.008(3) 0.029(4) 0.009(3)
Cl14 0.039(4) 0.082(5) 0.040(4) -0.001(3) 0.019(3) 0.005(3)
C75 0.053(17) 0.041(15) 0.07(2) -0.009(13) 0.042(17) 0.009(12)
Cl15 0.046(4) 0.064(4) 0.069(5) -0.016(4) 0.031(4) -0.010(3)
Cl16 0.084(6) 0.055(4) 0.057(5) -0.003(3) 0.043(5) -0.004(4)
Cl17 0.057(4) 0.062(4) 0.045(4) -0.014(3) 0.026(4) -0.016(3)

loop_
_atom_type_symbol
_atom_type_description
_atom_type_scat_dispersion_real
_atom_type_scat_dispersion_imag
_atom_type_scat_source
C C 0.0033 0.0016 'International Tables Vol C Tables 4.2.6.8 and 6.1.1.4'
H H 0.0000 0.0000 'International Tables Vol C Tables 4.2.6.8 and 6.1.1.4'
N N 0.0061 0.0033 'International Tables Vol C Tables 4.2.6.8 and 6.1.1.4'
S S 0.1246 0.1234 'International Tables Vol C Tables 4.2.6.8 and 6.1.1.4'
Fe Fe 0.3463 0.8444 'International Tables Vol C Tables 4.2.6.8 and 6.1.1.4'
Sn Sn -0.6537 1.4246 'International Tables Vol C Tables 4.2.6.8 and 6.1.1.4'
Cl Cl 0.1484 0.1585 'International Tables Vol C Tables 4.2.6.8 and 6.1.1.4'

loop_
_geom_angle_atom_site_label_1
_geom_angle_atom_site_label_2
_geom_angle_atom_site_label_3
_geom_angle
C2 C1 C11 132(2)
C2 C1 C5 103.2(19)
C11 C1 C5 124(2)
C2 C1 Fe1 67.6(13)
C11 C1 Fe1 122.1(15)
C5 C1 Fe1 66.8(12)
C1 C2 C3 116(2)
C1 C2 Fe1 73.6(15)
C3 C2 Fe1 71.6(14)
C1 C2 H2 122.2
C3 C2 H2 122.2
Fe1 C2 H2 124.1
C4 C3 C2 107(2)
C4 C3 Fe1 71.5(14)
C2 C3 Fe1 68.0(13)
C4 C3 H3 126.5
C2 C3 H3 126.5
Fe1 C3 H3 125.6
C3 C4 C5 109(2)
C3 C4 Fe1 70.1(13)
C5 C4 Fe1 67.4(11)
C3 C4 H4 125.6
C5 C4 H4 125.6
Fe1 C4 H4 128.5
C4 C5 C1 105(2)
C4 C5 Fe1 70.0(12)
C1 C5 Fe1 70.2(13)
C4 C5 H5 127.4
C1 C5 H5 127.4
Fe1 C5 H5 124.2
C7 C6 C10 107(2)
C7 C6 Fe1 69.4(14)
C10 C6 Fe1 67.6(13)
C7 C6 H6 126.7
C10 C6 H6 126.7
Fe1 C6 H6 127.7
C6 C7 C8 111(3)
C6 C7 Fe1 73.9(16)
C8 C7 Fe1 67.7(14)
C6 C7 H7 124.7
C8 C7 H7 124.7
Fe1 C7 H7 125.3
C7 C8 C9 110(2)
C7 C8 Fe1 70.7(14)
C9 C8 Fe1 72.8(15)
C7 C8 H8 125.0
C9 C8 H8 125.0
Fe1 C8 H8 123.1
C10 C9 C8 103(2)
C10 C9 Fe1 68.9(14)
C8 C9 Fe1 65.8(14)
C10 C9 H9 128.5
C8 C9 H9 128.5
Fe1 C9 H9 128.1
C9 C10 C6 110(3)
C9 C10 Fe1 71.3(14)
C6 C10 Fe1 69.8(14)
C9 C10 H10 125.1
C6 C10 H10 125.1
Fe1 C10 H10 125.4
N1 C11 C12 126.5(19)
N1 C11 C1 117(2)
C12 C11 C1 115.8(19)
C11 C12 H12A 109.5
C11 C12 H12B 109.5
H12A C12 H12B 109.5
C11 C12 H12C 109.5
H12A C12 H12C 109.5
H12B C12 H12C 109.5
N2 C13 C15 121(2)
N2 C13 C14 120(2)
C15 C13 C14 118.8(18)
C13 C14 H14A 109.5
C13 C14 H14B 109.5
H14A C14 H14B 109.5
C13 C14 H14C 109.5
H14A C14 H14C 109.5
H14B C14 H14C 109.5
C13 C15 C16 118.3(18)
C13 C15 H15A 107.7
C16 C15 H15A 107.7
C13 C15 H15B 107.7
C16 C15 H15B 107.7
H15A C15 H15B 107.1
C15 C16 C17 114(2)
C15 C16 C18 112.6(17)
C17 C16 C18 107.7(17)
C15 C16 Sn1 105.4(14)
C17 C16 Sn1 102.5(12)
C18 C16 Sn1 113.9(16)
C16 C17 H17A 109.5
C16 C17 H17B 109.5
H17A C17 H17B 109.5
C16 C17 H17C 109.5
H17A C17 H17C 109.5
H17B C17 H17C 109.5
C16 C18 H18A 109.5
C16 C18 H18B 109.5
H18A C18 H18B 109.5
C16 C18 H18C 109.5
H18A C18 H18C 109.5
H18B C18 H18C 109.5
C23 C19 C20 107.8(12)
C23 C19 C29 130.0(16)
C20 C19 C29 122.2(16)
C23 C19 Fe2 68.7(12)
C20 C19 Fe2 71.8(12)
C29 C19 Fe2 124.7(15)
C21 C20 C19 108.7(12)
C21 C20 Fe2 70.9(12)
C19 C20 Fe2 68.6(12)
C21 C20 H20 125.6
C19 C20 H20 125.6
Fe2 C20 H20 126.5
C20 C21 C22 107.1(11)
C20 C21 Fe2 70.1(11)
C22 C21 Fe2 67.1(12)
C20 C21 H21 126.4
C22 C21 H21 126.4
Fe2 C21 H21 127.9
C23 C22 C21 107.9(12)
C23 C22 Fe2 69.3(11)
C21 C22 Fe2 73.0(12)
C23 C22 H22 126.0
C21 C22 H22 126.0
Fe2 C22 H22 123.3
C19 C23 C22 108.4(12)
C19 C23 Fe2 71.4(12)
C22 C23 Fe2 70.0(11)
C19 C23 H23 125.8
C22 C23 H23 125.8
Fe2 C23 H23 124.4
C25 C24 C28 107.3(12)
C25 C24 Fe2 68.1(13)
C28 C24 Fe2 69.0(14)
C25 C24 H24 126.3
C28 C24 H24 126.4
Fe2 C24 H24 128.1
C24 C25 C26 108.1(13)
C24 C25 Fe2 71.9(13)
C26 C25 Fe2 70.3(13)
C24 C25 H25 126.0
C26 C25 H25 126.0
Fe2 C25 H25 123.5
C27 C26 C25 107.3(12)
C27 C26 Fe2 71.7(15)
C25 C26 Fe2 69.0(13)
C27 C26 H26 126.3
C25 C26 H26 126.4
Fe2 C26 H26 124.6
C28 C27 C26 108.8(13)
C28 C27 Fe2 69.1(13)
C26 C27 Fe2 68.8(15)
C28 C27 H27 125.6
C26 C27 H27 125.6
Fe2 C27 H27 128.2
C27 C28 C24 108.3(13)
C27 C28 Fe2 71.5(13)
C24 C28 Fe2 71.1(14)
C27 C28 H28 125.9
C24 C28 H28 125.8
Fe2 C28 H28 123.1
N3 C29 C30 124.6(16)
N3 C29 C19 111.7(17)
C30 C29 C19 123.6(16)
C29 C30 H30A 109.5
C29 C30 H30B 109.5
H30A C30 H30B 109.5
C29 C30 H30C 109.5
H30A C30 H30C 109.5
H30B C30 H30C 109.5
N4 C31 C32 124(2)
N4 C31 C33 118(2)
C32 C31 C33 118(2)
C31 C32 H32A 109.5
C31 C32 H32B 109.5
H32A C32 H32B 109.5
C31 C32 H32C 109.5
H32A C32 H32C 109.5
H32B C32 H32C 109.5
C31 C33 C34 113.0(17)
C31 C33 H33A 109.0
C34 C33 H33A 109.0
C31 C33 H33B 109.0
C34 C33 H33B 109.0
H33A C33 H33B 107.8
C35 C34 C36 106.2(16)
C35 C34 C33 106.2(18)
C36 C34 C33 113.6(17)
C35 C34 Sn2 106.5(13)
C36 C34 Sn2 115.0(15)
C33 C34 Sn2 108.6(14)
C34 C35 H35A 109.5
C34 C35 H35B 109.5
H35A C35 H35B 109.5
C34 C35 H35C 109.5
H35A C35 H35C 109.5
H35B C35 H35C 109.5
C34 C36 H36A 109.5
C34 C36 H36B 109.4
H36A C36 H36B 109.5
C34 C36 H36C 109.5
H36A C36 H36C 109.5
H36B C36 H36C 109.5
C41 C37 C47 127.2(19)
C41 C37 C38 104.7(17)
C47 C37 C38 127.9(19)
C41 C37 Fe3 68.8(13)
C47 C37 Fe3 120.6(18)
C38 C37 Fe3 69.8(13)
C37 C38 C39 108.2(18)
C37 C38 Fe3 68.3(13)
C39 C38 Fe3 69.5(13)
C37 C38 H38 125.9
C39 C38 H38 125.9
Fe3 C38 H38 127.9
C40 C39 C38 105.6(18)
C40 C39 Fe3 69.9(13)
C38 C39 Fe3 69.2(12)
C40 C39 H39 127.2
C38 C39 H39 127.2
Fe3 C39 H39 125.4
C41 C40 C39 111.4(19)
C41 C40 Fe3 69.3(13)
C39 C40 Fe3 70.3(13)
C41 C40 H40 124.3
C39 C40 H40 124.3
Fe3 C40 H40 127.8
C40 C41 C37 109.9(19)
C40 C41 Fe3 71.8(14)
C37 C41 Fe3 69.7(13)
C40 C41 H41 125.0
C37 C41 H41 125.0
Fe3 C41 H41 125.1
C46 C42 C43 107(2)
C46 C42 Fe3 67.8(14)
C43 C42 Fe3 66.8(12)
C46 C42 H42 126.7
C43 C42 H42 126.7
Fe3 C42 H42 130.2
C44 C43 C42 106(2)
C44 C43 Fe3 70.4(13)
C42 C43 Fe3 71.4(12)
C44 C43 H43 126.9
C42 C43 H43 126.9
Fe3 C43 H43 123.0
C43 C44 C45 107.7(19)
C43 C44 Fe3 70.4(13)
C45 C44 Fe3 69.4(13)
C43 C44 H44 126.2
C45 C44 H44 126.2
Fe3 C44 H44 125.6
C46 C45 C44 109(2)
C46 C45 Fe3 70.5(15)
C44 C45 Fe3 69.7(14)
C46 C45 H45 125.4
C44 C45 H45 125.4
Fe3 C45 H45 126.0
C45 C46 C42 110(2)
C45 C46 Fe3 71.1(15)
C42 C46 Fe3 73.7(15)
C45 C46 H46 125.0
C42 C46 H46 125.0
Fe3 C46 H46 121.8
N5 C47 C37 114.5(19)
N5 C47 C48 127.0(18)
C37 C47 C48 118.4(17)
C47 C48 H48A 109.5
C47 C48 H48B 109.5
H48A C48 H48B 109.5
C47 C48 H48C 109.5
H48A C48 H48C 109.5
H48B C48 H48C 109.5
N6 C49 C50 125.8(18)
N6 C49 C51 115.0(18)
C50 C49 C51 119.1(19)
C49 C50 H50A 109.5
C49 C50 H50B 109.5
H50A C50 H50B 109.5
C49 C50 H50C 109.5
H50A C50 H50C 109.5
H50B C50 H50C 109.5
C49 C51 C52 116.6(19)
C49 C51 H51A 108.2
C52 C51 H51A 108.1
C49 C51 H51B 108.1
C52 C51 H51B 108.1
H51A C51 H51B 107.3
C53 C52 C51 111.8(17)
C53 C52 C54 108.4(16)
C51 C52 C54 111.3(16)
C53 C52 Sn3 115.8(14)
C51 C52 Sn3 107.8(12)
C54 C52 Sn3 101.3(14)
C52 C53 H53A 109.5
C52 C53 H53B 109.5
H53A C53 H53B 109.5
C52 C53 H53C 109.5
H53A C53 H53C 109.5
H53B C53 H53C 109.5
C52 C54 H54A 109.5
C52 C54 H54B 109.5
H54A C54 H54B 109.5
C52 C54 H54C 109.5
H54A C54 H54C 109.5
H54B C54 H54C 109.5
C65 C55 C56 126.0(19)
C65 C55 C59 131(2)
C56 C55 C59 103.2(17)
C65 C55 Fe4 124.4(17)
C56 C55 Fe4 68.4(12)
C59 C55 Fe4 66.5(12)
C57 C56 C55 108.7(18)
C57 C56 Fe4 69.5(13)
C55 C56 Fe4 69.8(13)
C57 C56 H56 125.7
C55 C56 H56 125.7
Fe4 C56 H56 126.7
C58 C57 C56 109.5(18)
C58 C57 Fe4 71.7(14)
C56 C57 Fe4 69.1(13)
C58 C57 H57 125.2
C56 C57 H57 125.2
Fe4 C57 H57 125.5
C57 C58 C59 109.4(19)
C57 C58 Fe4 69.8(13)
C59 C58 Fe4 67.0(12)
C57 C58 H58 125.3
C59 C58 H58 125.3
Fe4 C58 H58 129.6
C58 C59 C55 109(2)
C58 C59 Fe4 72.1(13)
C55 C59 Fe4 70.7(13)
C58 C59 H59 125.5
C55 C59 H59 125.5
Fe4 C59 H59 123.4
C61 C60 C64 110(2)
C61 C60 Fe4 71.2(14)
C64 C60 Fe4 71.3(14)
C61 C60 H60 125.2
C64 C60 H60 125.2
Fe4 C60 H60 124.0
C62 C61 C60 105(2)
C62 C61 Fe4 71.3(14)
C60 C61 Fe4 67.1(14)
C62 C61 H61 127.3
C60 C61 H61 127.3
Fe4 C61 H61 125.8
C61 C62 C63 108(2)
C61 C62 Fe4 69.3(14)
C63 C62 Fe4 66.6(14)
C61 C62 H62 125.9
C63 C62 H62 125.9
Fe4 C62 H62 129.8
C64 C63 C62 113(2)
C64 C63 Fe4 73.4(15)
C62 C63 Fe4 72.9(15)
C64 C63 H63 123.4
C62 C63 H63 123.5
Fe4 C63 H63 121.7
C63 C64 C60 103(2)
C63 C64 Fe4 67.7(16)
C60 C64 Fe4 66.2(14)
C63 C64 H64 128.4
C60 C64 H64 128.4
Fe4 C64 H64 129.0
N7 C65 C55 117(2)
N7 C65 C66 127.8(19)
C55 C65 C66 115.2(18)
C65 C66 H66A 109.5
C65 C66 H66B 109.5
H66A C66 H66B 109.5
C65 C66 H66C 109.5
H66A C66 H66C 109.5
H66B C66 H66C 109.5
N8 C67 C69 123(2)
N8 C67 C68 120.4(19)
C69 C67 C68 115.6(19)
C67 C68 H68A 109.5
C67 C68 H68B 109.5
H68A C68 H68B 109.5
C67 C68 H68C 109.5
H68A C68 H68C 109.5
H68B C68 H68C 109.5
C67 C69 C70 113.4(19)
C67 C69 H69A 108.9
C70 C69 H69A 108.9
C67 C69 H69B 108.9
C70 C69 H69B 108.9
H69A C69 H69B 107.7
C72 C70 C71 110.7(17)
C72 C70 C69 111.3(18)
C71 C70 C69 105.4(17)
C72 C70 Sn4 114.1(15)
C71 C70 Sn4 108.2(13)
C69 C70 Sn4 106.7(12)
C70 C71 H71A 109.5
C70 C71 H71B 109.5
H71A C71 H71B 109.5
C70 C71 H71C 109.5
H71A C71 H71C 109.5
H71B C71 H71C 109.5
C70 C72 H72A 109.5
C70 C72 H72B 109.5
H72A C72 H72B 109.5
C70 C72 H72C 109.5
H72A C72 H72C 109.5
H72B C72 H72C 109.5
C11 N1 N2 119.7(17)
C13 N2 N1 125.2(19)
C13 N2 Sn1 108.4(16)
N1 N2 Sn1 124.3(13)
N4 N3 C29 117.0(17)
C31 N4 N3 120.2(17)
C31 N4 Sn2 111.3(14)
N3 N4 Sn2 125.3(12)
C47 N5 N6 117.2(16)
C49 N6 N5 115.3(17)
C49 N6 Sn3 114.9(12)
N5 N6 Sn3 128.6(12)
C65 N7 N8 120.1(16)
C67 N8 N7 124.0(18)
C67 N8 Sn4 112.5(14)
N7 N8 Sn4 123.4(12)
Sn2 S1 Sn1 100.21(17)
Sn3 S2 Sn4 104.86(16)
C2 Fe1 C8 164.0(10)
C2 Fe1 C5 67.7(10)
C8 Fe1 C5 121.0(11)
C2 Fe1 C7 152.6(9)
C8 Fe1 C7 41.6(9)
C5 Fe1 C7 108.6(11)
C2 Fe1 C3 40.3(8)
C8 Fe1 C3 127.0(9)
C5 Fe1 C3 69.1(10)
C7 Fe1 C3 166.2(9)
C2 Fe1 C4 65.8(10)
C8 Fe1 C4 110.4(10)
C5 Fe1 C4 42.6(8)
C7 Fe1 C4 131.0(11)
C3 Fe1 C4 38.4(10)
C2 Fe1 C1 38.8(9)
C8 Fe1 C1 156.5(11)
C5 Fe1 C1 43.0(9)
C7 Fe1 C1 119.4(10)
C3 Fe1 C1 68.8(9)
C4 Fe1 C1 70.1(9)
C2 Fe1 C10 108.6(11)
C8 Fe1 C10 66.9(11)
C5 Fe1 C10 163.5(9)
C7 Fe1 C10 66.8(11)
C3 Fe1 C10 119.3(11)
C4 Fe1 C10 152.1(10)
C1 Fe1 C10 124.0(9)
C2 Fe1 C6 121.3(10)
C8 Fe1 C6 66.7(9)
C5 Fe1 C6 124.2(10)
C7 Fe1 C6 36.7(10)
C3 Fe1 C6 155.8(11)
C4 Fe1 C6 164.2(11)
C1 Fe1 C6 106.1(9)
C10 Fe1 C6 42.6(10)
C2 Fe1 C9 125.3(11)
C8 Fe1 C9 41.4(11)
C5 Fe1 C9 155.5(9)
C7 Fe1 C9 69.7(11)
C3 Fe1 C9 106.4(10)
C4 Fe1 C9 119.1(8)
C1 Fe1 C9 159.8(11)
C10 Fe1 C9 39.8(9)
C6 Fe1 C9 69.8(10)
C23 Fe2 C22 40.8(5)
C23 Fe2 C25 163.8(8)
C22 Fe2 C25 154.4(8)
C23 Fe2 C19 40.0(5)
C22 Fe2 C19 67.6(8)
C25 Fe2 C19 127.5(9)
C23 Fe2 C26 153.4(9)
C22 Fe2 C26 119.9(9)
C25 Fe2 C26 40.8(6)
C19 Fe2 C26 165.8(9)
C23 Fe2 C28 107.6(9)
C22 Fe2 C28 126.9(9)
C25 Fe2 C28 67.6(10)
C19 Fe2 C28 119.3(9)
C26 Fe2 C28 67.3(9)
C23 Fe2 C20 66.6(8)
C22 Fe2 C20 66.7(8)
C25 Fe2 C20 110.3(10)
C19 Fe2 C20 39.6(5)
C26 Fe2 C20 129.5(10)
C28 Fe2 C20 153.7(8)
C23 Fe2 C24 126.5(8)
C22 Fe2 C24 164.0(9)
C25 Fe2 C24 40.1(6)
C19 Fe2 C24 108.8(9)
C26 Fe2 C24 67.4(9)
C28 Fe2 C24 39.9(6)
C20 Fe2 C24 121.3(9)
C23 Fe2 C21 67.1(8)
C22 Fe2 C21 39.9(5)
C25 Fe2 C21 121.4(10)
C19 Fe2 C21 66.6(8)
C26 Fe2 C21 110.6(9)
C28 Fe2 C21 164.9(9)
C20 Fe2 C21 39.0(5)
C24 Fe2 C21 154.6(9)
C23 Fe2 C27 119.9(9)
C22 Fe2 C27 109.4(9)
C25 Fe2 C27 67.0(10)
C19 Fe2 C27 153.0(9)
C26 Fe2 C27 39.5(6)
C28 Fe2 C27 39.4(6)
C20 Fe2 C27 166.1(8)
C24 Fe2 C27 66.2(9)
C21 Fe2 C27 129.5(8)
C46 Fe3 C45 38.4(9)
C46 Fe3 C44 67.2(9)
C45 Fe3 C44 40.9(9)
C46 Fe3 C43 68.2(10)
C45 Fe3 C43 67.1(10)
C44 Fe3 C43 39.1(9)
C46 Fe3 C41 114.9(9)
C45 Fe3 C41 111.9(10)
C44 Fe3 C41 136.5(9)
C43 Fe3 C41 174.3(8)
C46 Fe3 C37 108.3(9)
C45 Fe3 C37 133.5(9)
C44 Fe3 C37 174.4(9)
C43 Fe3 C37 143.4(9)
C41 Fe3 C37 41.4(8)
C46 Fe3 C40 145.1(9)
C45 Fe3 C40 118.1(9)
C44 Fe3 C40 113.5(9)
C43 Fe3 C40 136.0(9)
C41 Fe3 C40 38.9(8)
C37 Fe3 C40 68.1(9)
C46 Fe3 C39 174.5(9)
C45 Fe3 C39 146.0(9)
C44 Fe3 C39 114.4(9)
C43 Fe3 C39 109.5(10)
C41 Fe3 C39 67.9(9)
C37 Fe3 C39 70.4(9)
C40 Fe3 C39 39.8(8)
C46 Fe3 C38 134.3(8)
C45 Fe3 C38 172.6(8)
C44 Fe3 C38 143.7(9)
C43 Fe3 C38 113.3(10)
C41 Fe3 C38 68.4(9)
C37 Fe3 C38 41.8(8)
C40 Fe3 C38 67.2(9)
C39 Fe3 C38 41.3(8)
C46 Fe3 C42 38.5(9)
C45 Fe3 C42 64.6(9)
C44 Fe3 C42 66.6(9)
C43 Fe3 C42 41.8(8)
C41 Fe3 C42 143.5(8)
C37 Fe3 C42 112.2(8)
C40 Fe3 C42 176.4(9)
C39 Fe3 C42 136.6(9)
C38 Fe3 C42 110.4(9)
C63 Fe4 C60 67.5(10)
C63 Fe4 C59 124.9(9)
C60 Fe4 C59 118.0(9)
C63 Fe4 C61 68.3(10)
C60 Fe4 C61 41.7(10)
C59 Fe4 C61 154.0(9)
C63 Fe4 C57 120.2(9)
C60 Fe4 C57 166.5(9)
C59 Fe4 C57 68.2(9)
C61 Fe4 C57 128.0(10)
C63 Fe4 C56 154.9(9)
C60 Fe4 C56 127.2(9)
C59 Fe4 C56 69.8(9)
C61 Fe4 C56 107.9(10)
C57 Fe4 C56 41.4(7)
C63 Fe4 C64 38.8(9)
C60 Fe4 C64 42.5(9)
C59 Fe4 C64 104.9(10)
C61 Fe4 C64 70.8(10)
C57 Fe4 C64 150.3(8)
C56 Fe4 C64 165.7(8)
C63 Fe4 C55 162.6(9)
C60 Fe4 C55 105.5(9)
C59 Fe4 C55 42.9(8)
C61 Fe4 C55 117.8(9)
C57 Fe4 C55 70.3(8)
C56 Fe4 C55 41.8(8)
C64 Fe4 C55 125.3(9)
C63 Fe4 C62 40.6(10)
C60 Fe4 C62 67.1(10)
C59 Fe4 C62 163.7(9)
C61 Fe4 C62 39.3(8)
C57 Fe4 C62 110.6(9)
C56 Fe4 C62 120.8(9)
C64 Fe4 C62 67.7(10)
C55 Fe4 C62 153.2(9)
C63 Fe4 C58 108.7(9)
C60 Fe4 C58 153.3(9)
C59 Fe4 C58 40.9(8)
C61 Fe4 C58 163.8(9)
C57 Fe4 C58 38.5(9)
C56 Fe4 C58 67.6(9)
C64 Fe4 C58 117.6(9)
C55 Fe4 C58 70.0(8)
C62 Fe4 C58 128.3(8)
C16 Sn1 Cl2 108.0(7)
C16 Sn1 S1 150.1(6)
Cl2 Sn1 S1 97.0(2)
C16 Sn1 N2 75.0(7)
Cl2 Sn1 N2 92.7(5)
S1 Sn1 N2 87.9(4)
C16 Sn1 Cl1 100.1(6)
Cl2 Sn1 Cl1 92.0(2)
S1 Sn1 Cl1 95.2(2)
N2 Sn1 Cl1 174.0(4)
C34 Sn2 Cl4 110.9(6)
C34 Sn2 S1 141.5(6)
Cl4 Sn2 S1 103.8(2)
C34 Sn2 N4 76.6(7)
Cl4 Sn2 N4 91.4(4)
S1 Sn2 N4 86.8(5)
C34 Sn2 Cl3 98.3(6)
Cl4 Sn2 Cl3 95.49(19)
S1 Sn2 Cl3 94.2(2)
N4 Sn2 Cl3 172.6(4)
C52 Sn3 N6 77.2(6)
C52 Sn3 Cl5 110.8(5)
N6 Sn3 Cl5 88.8(4)
C52 Sn3 S2 142.8(5)
N6 Sn3 S2 88.9(4)
Cl5 Sn3 S2 103.05(19)
C52 Sn3 Cl6 97.2(5)
N6 Sn3 Cl6 174.3(4)
Cl5 Sn3 Cl6 93.8(2)
S2 Sn3 Cl6 95.37(19)
C70 Sn4 Cl8 109.4(6)
C70 Sn4 S2 149.3(6)
Cl8 Sn4 S2 97.77(18)
C70 Sn4 N8 75.9(7)
Cl8 Sn4 N8 90.2(4)
S2 Sn4 N8 90.4(4)
C70 Sn4 Cl7 95.0(5)
Cl8 Sn4 Cl7 92.3(2)
S2 Sn4 Cl7 97.96(18)
N8 Sn4 Cl7 170.8(4)
Cl10 C73 Cl11 108.3(15)
Cl10 C73 Cl9 107.7(15)
Cl11 C73 Cl9 111.0(17)
Cl10 C73 H73 109.9
Cl11 C73 H73 109.9
Cl9 C73 H73 109.9
Cl12 C74 Cl13 112.7(13)
Cl12 C74 Cl14 112.8(13)
Cl13 C74 Cl14 109.2(13)
Cl12 C74 H74 107.3
Cl13 C74 H74 107.3
Cl14 C74 H74 107.3
Cl16 C75 Cl15 112.1(17)
Cl16 C75 Cl17 112.4(14)
Cl15 C75 Cl17 110.2(12)
Cl16 C75 H75 107.3
Cl15 C75 H75 107.3
Cl17 C75 H75 107.3

loop_
_geom_bond_atom_site_label_1
_geom_bond_atom_site_label_2
_geom_bond_distance
C1 C2 1.35(3)
C1 C11 1.48(3)
C1 C5 1.50(3)
C1 Fe1 2.06(2)
C2 C3 1.39(3)
C2 Fe1 1.99(2)
C2 H2 0.9500
C3 C4 1.35(3)
C3 Fe1 2.04(2)
C3 H3 0.9500
C4 C5 1.48(3)
C4 Fe1 2.05(2)
C4 H4 0.9500
C5 Fe1 2.02(2)
C5 H5 0.9500
C6 C7 1.29(4)
C6 C10 1.50(4)
C6 Fe1 2.08(2)
C6 H6 0.9500
C7 C8 1.43(3)
C7 Fe1 2.03(3)
C7 H7 0.9500
C8 C9 1.44(4)
C8 Fe1 1.99(2)
C8 H8 0.9500
C9 C10 1.41(3)
C9 Fe1 2.08(3)
C9 H9 0.9500
C10 Fe1 2.05(3)
C10 H10 0.9500
C11 N1 1.31(3)
C11 C12 1.41(3)
C12 H12A 0.9800
C12 H12B 0.9800
C12 H12C 0.9800
C13 N2 1.26(3)
C13 C15 1.43(3)
C13 C14 1.52(3)
C14 H14A 0.9800
C14 H14B 0.9800
C14 H14C 0.9800
C15 C16 1.48(3)
C15 H15A 0.9900
C15 H15B 0.9900
C16 C17 1.52(3)
C16 C18 1.51(3)
C16 Sn1 2.205(19)
C17 H17A 0.9800
C17 H17B 0.9800
C17 H17C 0.9800
C18 H18A 0.9800
C18 H18B 0.9800
C18 H18C 0.9800
C19 C23 1.370(17)
C19 C20 1.383(17)
C19 C29 1.47(2)
C19 Fe2 2.02(2)
C20 C21 1.382(16)
C20 Fe2 2.06(2)
C20 H20 0.9500
C21 C22 1.391(17)
C21 Fe2 2.07(2)
C21 H21 0.9500
C22 C23 1.387(17)
C22 Fe2 2.00(2)
C22 H22 0.9500
C23 Fe2 1.99(2)
C23 H23 0.9500
C24 C25 1.41(2)
C24 C28 1.41(2)
C24 Fe2 2.07(2)
C24 H24 0.9500
C25 C26 1.42(2)
C25 Fe2 2.02(2)
C25 H25 0.9500
C26 C27 1.39(2)
C26 Fe2 2.04(3)
C26 H26 0.9500
C27 C28 1.39(2)
C27 Fe2 2.08(3)
C27 H27 0.9500
C28 Fe2 2.05(3)
C28 H28 0.9500
C29 N3 1.39(3)
C29 C30 1.45(3)
C30 H30A 0.9800
C30 H30B 0.9800
C30 H30C 0.9800
C31 N4 1.27(3)
C31 C32 1.43(3)
C31 C33 1.53(3)
C32 H32A 0.9800
C32 H32B 0.9800
C32 H32C 0.9800
C33 C34 1.59(3)
C33 H33A 0.9900
C33 H33B 0.9900
C34 C35 1.51(3)
C34 C36 1.50(2)
C34 Sn2 2.09(2)
C35 H35A 0.9800
C35 H35B 0.9800
C35 H35C 0.9800
C36 H36A 0.9800
C36 H36B 0.9800
C36 H36C 0.9800
C37 C41 1.44(3)
C37 C47 1.46(3)
C37 C38 1.47(3)
C37 Fe3 2.04(2)
C38 C39 1.46(3)
C38 Fe3 2.07(2)
C38 H38 0.9500
C39 C40 1.41(3)
C39 Fe3 2.07(2)
C39 H39 0.9500
C40 C41 1.37(3)
C40 Fe3 2.06(2)
C40 H40 0.9500
C41 Fe3 2.03(2)
C41 H41 0.9500
C42 C46 1.36(3)
C42 C43 1.47(3)
C42 Fe3 2.09(2)
C42 H42 0.9500
C43 C44 1.36(3)
C43 Fe3 2.03(2)
C43 H43 0.9500
C44 C45 1.41(3)
C44 Fe3 2.03(2)
C44 H44 0.9500
C45 C46 1.33(3)
C45 Fe3 2.02(3)
C45 H45 0.9500
C46 Fe3 2.01(2)
C46 H46 0.9500
C47 N5 1.31(3)
C47 C48 1.48(3)
C48 H48A 0.9800
C48 H48B 0.9800
C48 H48C 0.9800
C49 N6 1.33(3)
C49 C50 1.45(3)
C49 C51 1.53(2)
C50 H50A 0.9800
C50 H50B 0.9800
C50 H50C 0.9800
C51 C52 1.56(3)
C51 H51A 0.9900
C51 H51B 0.9900
C52 C53 1.46(3)
C52 C54 1.61(3)
C52 Sn3 2.195(18)
C53 H53A 0.9800
C53 H53B 0.9800
C53 H53C 0.9800
C54 H54A 0.9800
C54 H54B 0.9800
C54 H54C 0.9800
C55 C65 1.41(3)
C55 C56 1.47(3)
C55 C59 1.49(3)
C55 Fe4 2.07(2)
C56 C57 1.45(3)
C56 Fe4 2.05(2)
C56 H56 0.9500
C57 C58 1.36(3)
C57 Fe4 2.06(2)
C57 H57 0.9500
C58 C59 1.43(3)
C58 Fe4 2.08(2)
C58 H58 0.9500
C59 Fe4 2.01(2)
C59 H59 0.9500
C60 C61 1.44(3)
C60 C64 1.47(3)
C60 Fe4 1.99(2)
C60 H60 0.9500
C61 C62 1.39(3)
C61 Fe4 2.05(2)
C61 H61 0.9500
C62 C63 1.41(3)
C62 Fe4 2.07(3)
C62 H62 0.9500
C63 C64 1.35(3)
C63 Fe4 1.99(3)
C63 H63 0.9500
C64 Fe4 2.06(3)
C64 H64 0.9500
C65 N7 1.26(3)
C65 C66 1.50(3)
C66 H66A 0.9800
C66 H66B 0.9800
C66 H66C 0.9800
C67 N8 1.14(2)
C67 C69 1.49(2)
C67 C68 1.59(3)
C68 H68A 0.9800
C68 H68B 0.9800
C68 H68C 0.9800
C69 C70 1.59(3)
C69 H69A 0.9900
C69 H69B 0.9900
C70 C72 1.50(2)
C70 C71 1.52(3)
C70 Sn4 2.18(2)
C71 H71A 0.9800
C71 H71B 0.9800
C71 H71C 0.9800
C72 H72A 0.9800
C72 H72B 0.9800
C72 H72C 0.9800
N1 N2 1.35(2)
N2 Sn1 2.415(19)
N3 N4 1.38(2)
N4 Sn2 2.366(18)
N5 N6 1.42(2)
N6 Sn3 2.341(18)
N7 N8 1.42(2)
N8 Sn4 2.419(16)
S1 Sn2 2.371(6)
S1 Sn1 2.389(5)
S2 Sn3 2.378(5)
S2 Sn4 2.419(5)
Sn1 Cl2 2.375(5)
Sn1 Cl1 2.464(6)
Sn2 Cl4 2.355(5)
Sn2 Cl3 2.467(5)
Sn3 Cl5 2.365(6)
Sn3 Cl6 2.464(6)
Sn4 Cl8 2.372(6)
Sn4 Cl7 2.473(5)
C73 Cl10 1.77(3)
C73 Cl11 1.78(3)
C73 Cl9 1.79(3)
C73 H73 1.0000
C74 Cl12 1.71(2)
C74 Cl13 1.77(2)
C74 Cl14 1.78(3)
C74 H74 1.0000
C75 Cl16 1.71(3)
C75 Cl15 1.75(3)
C75 Cl17 1.77(3)
C75 H75 1.0000

loop_
_geom_torsion_atom_site_label_1
_geom_torsion_atom_site_label_2
_geom_torsion_atom_site_label_3
_geom_torsion_atom_site_label_4
_geom_torsion
C11 C1 C2 C3 -173(2)
C5 C1 C2 C3 -2(3)
Fe1 C1 C2 C3 -59.6(18)
C11 C1 C2 Fe1 -114(3)
C5 C1 C2 Fe1 57.8(15)
C1 C2 C3 C4 -1(3)
Fe1 C2 C3 C4 -61.2(17)
C1 C2 C3 Fe1 60.7(19)
C2 C3 C4 C5 3(3)
Fe1 C3 C4 C5 -56.2(15)
C2 C3 C4 Fe1 59.0(15)
C3 C4 C5 C1 -4(2)
Fe1 C4 C5 C1 -61.7(14)
C3 C4 C5 Fe1 57.9(16)
C2 C1 C5 C4 3(2)
C11 C1 C5 C4 175.6(19)
Fe1 C1 C5 C4 61.6(13)
C2 C1 C5 Fe1 -58.3(16)
C11 C1 C5 Fe1 114(2)
C10 C6 C7 C8 0(3)
Fe1 C6 C7 C8 -57.9(15)
C10 C6 C7 Fe1 57.6(15)
C6 C7 C8 C9 -1(3)
Fe1 C7 C8 C9 -62.5(16)
C6 C7 C8 Fe1 61.6(17)
C7 C8 C9 C10 2(2)
Fe1 C8 C9 C10 -59.5(14)
C7 C8 C9 Fe1 61.2(15)
C8 C9 C10 C6 -2(2)
Fe1 C9 C10 C6 -59.3(16)
C8 C9 C10 Fe1 57.4(15)
C7 C6 C10 C9 2(3)
Fe1 C6 C10 C9 60.3(16)
C7 C6 C10 Fe1 -58.8(16)
C2 C1 C11 N1 -172(2)
C5 C1 C11 N1 18(3)
Fe1 C1 C11 N1 100(2)
C2 C1 C11 C12 -4(4)
C5 C1 C11 C12 -174(2)
Fe1 C1 C11 C12 -91(2)
N2 C13 C15 C16 -21(4)
C14 C13 C15 C16 164(2)
C13 C15 C16 C17 -74(3)
C13 C15 C16 C18 162(2)
C13 C15 C16 Sn1 38(3)
C23 C19 C20 C21 0(3)
C29 C19 C20 C21 -179.8(19)
Fe2 C19 C20 C21 -59.7(17)
C23 C19 C20 Fe2 59.5(16)
C29 C19 C20 Fe2 -120(2)
C19 C20 C21 C22 1(3)
Fe2 C20 C21 C22 -56.9(16)
C19 C20 C21 Fe2 58.3(16)
C20 C21 C22 C23 -2(3)
Fe2 C21 C22 C23 -60.8(15)
C20 C21 C22 Fe2 58.8(16)
C20 C19 C23 C22 -1(3)
C29 C19 C23 C22 179(2)
Fe2 C19 C23 C22 60.5(15)
C20 C19 C23 Fe2 -61.5(16)
C29 C19 C23 Fe2 118(2)
C21 C22 C23 C19 2(3)
Fe2 C22 C23 C19 -61.4(16)
C21 C22 C23 Fe2 63.2(16)
C28 C24 C25 C26 3(3)
Fe2 C24 C25 C26 61.3(19)
C28 C24 C25 Fe2 -58.0(19)
C24 C25 C26 C27 0(3)
Fe2 C25 C26 C27 62(2)
C24 C25 C26 Fe2 -62.3(19)
C25 C26 C27 C28 -3(3)
Fe2 C26 C27 C28 57.5(19)
C25 C26 C27 Fe2 -60.1(19)
C26 C27 C28 C24 5(3)
Fe2 C27 C28 C24 62.0(19)
C26 C27 C28 Fe2 -57(2)
C25 C24 C28 C27 -5(3)
Fe2 C24 C28 C27 -62.3(18)
C25 C24 C28 Fe2 57.4(18)
C23 C19 C29 N3 11(3)
C20 C19 C29 N3 -169(2)
Fe2 C19 C29 N3 101.4(17)
C23 C19 C29 C30 -166(2)
C20 C19 C29 C30 14(3)
Fe2 C19 C29 C30 -75(2)
N4 C31 C33 C34 -11(3)
C32 C31 C33 C34 166(2)
C31 C33 C34 C35 -80(2)
C31 C33 C34 C36 163.3(19)
C31 C33 C34 Sn2 34(2)
C41 C37 C38 C39 2(3)
C47 C37 C38 C39 -172(2)
Fe3 C37 C38 C39 -58.1(16)
C41 C37 C38 Fe3 60.4(16)
C47 C37 C38 Fe3 -114(3)
C37 C38 C39 C40 -3(3)
Fe3 C38 C39 C40 -60.7(16)
C37 C38 C39 Fe3 57.4(16)
C38 C39 C40 C41 3(3)
Fe3 C39 C40 C41 -57.1(19)
C38 C39 C40 Fe3 60.3(15)
C39 C40 C41 C37 -2(3)
Fe3 C40 C41 C37 -59.5(18)
C39 C40 C41 Fe3 57.7(19)
C47 C37 C41 C40 174(2)
C38 C37 C41 C40 0(3)
Fe3 C37 C41 C40 60.7(18)
C47 C37 C41 Fe3 113(3)
C38 C37 C41 Fe3 -61.1(16)
C46 C42 C43 C44 6(3)
Fe3 C42 C43 C44 62.3(16)
C46 C42 C43 Fe3 -56.2(17)
C42 C43 C44 C45 -3(3)
Fe3 C43 C44 C45 59.6(16)
C42 C43 C44 Fe3 -62.9(15)
C43 C44 C45 C46 -1(3)
Fe3 C44 C45 C46 59.6(18)
C43 C44 C45 Fe3 -60.3(17)
C44 C45 C46 C42 5(3)
Fe3 C45 C46 C42 63.9(19)
C44 C45 C46 Fe3 -59.1(17)
C43 C42 C46 C45 -7(3)
Fe3 C42 C46 C45 -62.3(18)
C43 C42 C46 Fe3 55.6(16)
C41 C37 C47 N5 178(2)
C38 C37 C47 N5 -9(4)
Fe3 C37 C47 N5 -96(2)
C41 C37 C47 C48 2(4)
C38 C37 C47 C48 175(2)
Fe3 C37 C47 C48 87(2)
N6 C49 C51 C52 18(2)
C50 C49 C51 C52 -163.4(18)
C49 C51 C52 C53 -160.0(16)
C49 C51 C52 C54 79(2)
C49 C51 C52 Sn3 -31.6(18)
C65 C55 C56 C57 -176(2)
C59 C55 C56 C57 -1(3)
Fe4 C55 C56 C57 -58.7(16)
C65 C55 C56 Fe4 -118(2)
C59 C55 C56 Fe4 57.7(15)
C55 C56 C57 C58 -2(3)
Fe4 C56 C57 C58 -60.6(17)
C55 C56 C57 Fe4 58.9(16)
C56 C57 C58 C59 4(3)
Fe4 C57 C58 C59 -55.2(17)
C56 C57 C58 Fe4 59.0(17)
C57 C58 C59 C55 -5(3)
Fe4 C58 C59 C55 -61.3(16)
C57 C58 C59 Fe4 56.8(17)
C65 C55 C59 C58 178(2)
C56 C55 C59 C58 3(3)
Fe4 C55 C59 C58 62.3(16)
C65 C55 C59 Fe4 116(3)
C56 C55 C59 Fe4 -59.0(15)
C64 C60 C61 C62 0(3)
Fe4 C60 C61 C62 61.6(18)
C64 C60 C61 Fe4 -61.2(17)
C60 C61 C62 C63 -4(3)
Fe4 C61 C62 C63 55.1(19)
C60 C61 C62 Fe4 -58.7(17)
C61 C62 C63 C64 6(3)
Fe4 C62 C63 C64 63(2)
C61 C62 C63 Fe4 -56.8(19)
C62 C63 C64 C60 -5(3)
Fe4 C63 C64 C60 57.0(17)
C62 C63 C64 Fe4 -63(2)
C61 C60 C64 C63 3(3)
Fe4 C60 C64 C63 -58.0(18)
C61 C60 C64 Fe4 61.1(18)
C56 C55 C65 N7 -6(3)
C59 C55 C65 N7 -180(2)
Fe4 C55 C65 N7 -93(2)
C56 C55 C65 C66 176(2)
C59 C55 C65 C66 2(4)
Fe4 C55 C65 C66 89(2)
N8 C67 C69 C70 26(3)
C68 C67 C69 C70 -165.6(17)
C67 C69 C70 C72 -157.1(17)
C67 C69 C70 C71 82.8(19)
C67 C69 C70 Sn4 -32.1(18)
C12 C11 N1 N2 12(3)
C1 C11 N1 N2 179.7(18)
C15 C13 N2 N1 -170(2)
C14 C13 N2 N1 4(4)
C15 C13 N2 Sn1 -6(3)
C14 C13 N2 Sn1 167.9(18)
C11 N1 N2 C13 -106(3)
C11 N1 N2 Sn1 92(2)
C30 C29 N3 N4 -2(3)
C19 C29 N3 N4 -178.8(16)
C32 C31 N4 N3 7(4)
C33 C31 N4 N3 -176(2)
C32 C31 N4 Sn2 168(2)
C33 C31 N4 Sn2 -15(3)
C29 N3 N4 C31 -101(2)
C29 N3 N4 Sn2 101.4(19)
C37 C47 N5 N6 174.4(19)
C48 C47 N5 N6 -9(3)
C50 C49 N6 N5 -5(3)
C51 C49 N6 N5 172.9(15)
C50 C49 N6 Sn3 -173.8(16)
C51 C49 N6 Sn3 4(2)
C47 N5 N6 C49 98(2)
C47 N5 N6 Sn3 -95.2(19)
C55 C65 N7 N8 -178.6(18)
C66 C65 N7 N8 -1(3)
C69 C67 N8 N7 170.8(16)
C68 C67 N8 N7 2(3)
C69 C67 N8 Sn4 -5(3)
C68 C67 N8 Sn4 -173.0(14)
C65 N7 N8 C67 91(3)
C65 N7 N8 Sn4 -94.4(18)
C1 C2 Fe1 C8 -167(3)
C3 C2 Fe1 C8 -43(4)
C1 C2 Fe1 C5 -41.3(14)
C3 C2 Fe1 C5 83.6(15)
C1 C2 Fe1 C7 46(3)
C3 C2 Fe1 C7 171(2)
C1 C2 Fe1 C3 -125(2)
C1 C2 Fe1 C4 -87.9(16)
C3 C2 Fe1 C4 37.0(14)
C3 C2 Fe1 C1 125(2)
C1 C2 Fe1 C10 121.5(15)
C3 C2 Fe1 C10 -113.6(15)
C1 C2 Fe1 C6 76.2(18)
C3 C2 Fe1 C6 -158.8(15)
C1 C2 Fe1 C9 162.5(14)
C3 C2 Fe1 C9 -72.6(17)
C7 C8 Fe1 C2 -157(3)
C9 C8 Fe1 C2 -38(4)
C7 C8 Fe1 C5 83.2(17)
C9 C8 Fe1 C5 -157.5(13)
C9 C8 Fe1 C7 119(2)
C7 C8 Fe1 C3 169.4(15)
C9 C8 Fe1 C3 -71.4(17)
C7 C8 Fe1 C4 129.4(15)
C9 C8 Fe1 C4 -111.3(14)
C7 C8 Fe1 C1 43(3)
C9 C8 Fe1 C1 162(2)
C7 C8 Fe1 C10 -80.5(16)
C9 C8 Fe1 C10 38.8(14)
C7 C8 Fe1 C6 -33.9(16)
C9 C8 Fe1 C6 85.3(16)
C7 C8 Fe1 C9 -119(2)
C4 C5 Fe1 C2 -78.0(15)
C1 C5 Fe1 C2 37.4(13)
C4 C5 Fe1 C8 87.0(17)
C1 C5 Fe1 C8 -157.6(13)
C4 C5 Fe1 C7 131.0(15)
C1 C5 Fe1 C7 -113.6(14)
C4 C5 Fe1 C3 -34.5(14)
C1 C5 Fe1 C3 80.9(14)
C1 C5 Fe1 C4 115(2)
C4 C5 Fe1 C1 -115(2)
C4 C5 Fe1 C10 -158(4)
C1 C5 Fe1 C10 -43(5)
C4 C5 Fe1 C6 168.4(15)
C1 C5 Fe1 C6 -76.2(17)
C4 C5 Fe1 C9 49(3)
C1 C5 Fe1 C9 165(2)
C6 C7 Fe1 C2 46(3)
C8 C7 Fe1 C2 167(2)
C6 C7 Fe1 C8 -121(2)
C6 C7 Fe1 C5 122.8(17)
C8 C7 Fe1 C5 -116.1(15)
C6 C7 Fe1 C3 -159(4)
C8 C7 Fe1 C3 -38(5)
C6 C7 Fe1 C4 165.5(15)
C8 C7 Fe1 C4 -73.5(19)
C6 C7 Fe1 C1 77(2)
C8 C7 Fe1 C1 -162.0(15)
C6 C7 Fe1 C10 -40.2(16)
C8 C7 Fe1 C10 80.9(16)
C8 C7 Fe1 C6 121(2)
C6 C7 Fe1 C9 -83.1(19)
C8 C7 Fe1 C9 38.0(15)
C4 C3 Fe1 C2 118(2)
C4 C3 Fe1 C8 -75.6(18)
C2 C3 Fe1 C8 166.5(16)
C4 C3 Fe1 C5 38.2(14)
C2 C3 Fe1 C5 -79.7(15)
C4 C3 Fe1 C7 -45(5)
C2 C3 Fe1 C7 -163(4)
C2 C3 Fe1 C4 -118(2)
C4 C3 Fe1 C1 84.4(15)
C2 C3 Fe1 C1 -33.4(14)
C4 C3 Fe1 C10 -157.6(13)
C2 C3 Fe1 C10 84.6(16)
C4 C3 Fe1 C6 167(2)
C2 C3 Fe1 C6 49(3)
C4 C3 Fe1 C9 -116.4(14)
C2 C3 Fe1 C9 125.8(15)
C3 C4 Fe1 C2 -38.9(14)
C5 C4 Fe1 C2 82.7(15)
C3 C4 Fe1 C8 124.4(15)
C5 C4 Fe1 C8 -114.1(16)
C3 C4 Fe1 C5 -122(2)
C3 C4 Fe1 C7 167.1(14)
C5 C4 Fe1 C7 -71.3(18)
C5 C4 Fe1 C3 122(2)
C3 C4 Fe1 C1 -80.6(15)
C5 C4 Fe1 C1 40.9(15)
C3 C4 Fe1 C10 45(3)
C5 C4 Fe1 C10 167(2)
C3 C4 Fe1 C6 -159(3)
C5 C4 Fe1 C6 -38(4)
C3 C4 Fe1 C9 79.5(17)
C5 C4 Fe1 C9 -158.9(16)
C11 C1 Fe1 C2 127(3)
C5 C1 Fe1 C2 -116(2)
C2 C1 Fe1 C8 171(2)
C11 C1 Fe1 C8 -62(3)
C5 C1 Fe1 C8 55(3)
C2 C1 Fe1 C5 116(2)
C11 C1 Fe1 C5 -117(3)
C2 C1 Fe1 C7 -157.6(15)
C11 C1 Fe1 C7 -31(2)
C5 C1 Fe1 C7 86.0(15)
C2 C1 Fe1 C3 34.7(14)
C11 C1 Fe1 C3 161(2)
C5 C1 Fe1 C3 -81.7(14)
C2 C1 Fe1 C4 75.8(15)
C11 C1 Fe1 C4 -158(2)
C5 C1 Fe1 C4 -40.6(14)
C2 C1 Fe1 C10 -77.1(18)
C11 C1 Fe1 C10 50(3)
C5 C1 Fe1 C10 166.5(15)
C2 C1 Fe1 C6 -120.3(16)
C11 C1 Fe1 C6 6(2)
C5 C1 Fe1 C6 123.3(14)
C2 C1 Fe1 C9 -45(3)
C11 C1 Fe1 C9 81(4)
C5 C1 Fe1 C9 -162(2)
C9 C10 Fe1 C2 123.3(17)
C6 C10 Fe1 C2 -116.3(14)
C9 C10 Fe1 C8 -40.3(16)
C6 C10 Fe1 C8 80.1(15)
C9 C10 Fe1 C5 -163(4)
C6 C10 Fe1 C5 -42(5)
C9 C10 Fe1 C7 -85.7(17)
C6 C10 Fe1 C7 34.7(13)
C9 C10 Fe1 C3 80.4(18)
C6 C10 Fe1 C3 -159.2(13)
C9 C10 Fe1 C4 50(3)
C6 C10 Fe1 C4 170(2)
C9 C10 Fe1 C1 163.4(16)
C6 C10 Fe1 C1 -76.2(17)
C9 C10 Fe1 C6 -120(2)
C6 C10 Fe1 C9 120(2)
C7 C6 Fe1 C2 -157.3(16)
C10 C6 Fe1 C2 83.7(15)
C7 C6 Fe1 C8 38.3(17)
C10 C6 Fe1 C8 -80.7(15)
C7 C6 Fe1 C5 -74(2)
C10 C6 Fe1 C5 166.6(14)
C10 C6 Fe1 C7 -119(2)
C7 C6 Fe1 C3 168(2)
C10 C6 Fe1 C3 49(3)
C7 C6 Fe1 C4 -44(4)
C10 C6 Fe1 C4 -163(3)
C7 C6 Fe1 C1 -118.0(18)
C10 C6 Fe1 C1 123.1(14)
C7 C6 Fe1 C10 119(2)
C7 C6 Fe1 C9 82.9(18)
C10 C6 Fe1 C9 -36.1(14)
C10 C9 Fe1 C2 -76.2(19)
C8 C9 Fe1 C2 168.0(13)
C10 C9 Fe1 C8 116(2)
C10 C9 Fe1 C5 168(2)
C8 C9 Fe1 C5 52(3)
C10 C9 Fe1 C7 77.7(17)
C8 C9 Fe1 C7 -38.1(14)
C10 C9 Fe1 C3 -116.2(17)
C8 C9 Fe1 C3 127.9(14)
C10 C9 Fe1 C4 -155.8(17)
C8 C9 Fe1 C4 88.3(16)
C10 C9 Fe1 C1 -43(4)
C8 C9 Fe1 C1 -159(2)
C8 C9 Fe1 C10 -116(2)
C10 C9 Fe1 C6 38.5(16)
C8 C9 Fe1 C6 -77.3(16)
C19 C23 Fe2 C22 118.5(14)
C19 C23 Fe2 C25 -45(4)
C22 C23 Fe2 C25 -163(4)
C22 C23 Fe2 C19 -118.5(14)
C19 C23 Fe2 C26 171(2)
C22 C23 Fe2 C26 52(2)
C19 C23 Fe2 C28 -114.9(12)
C22 C23 Fe2 C28 126.6(12)
C19 C23 Fe2 C20 37.7(9)
C22 C23 Fe2 C20 -80.8(10)
C19 C23 Fe2 C24 -74.9(15)
C22 C23 Fe2 C24 166.6(13)
C19 C23 Fe2 C21 80.3(10)
C22 C23 Fe2 C21 -38.2(8)
C19 C23 Fe2 C27 -156.1(11)
C22 C23 Fe2 C27 85.5(13)
C21 C22 Fe2 C23 -117.4(14)
C23 C22 Fe2 C25 169(2)
C21 C22 Fe2 C25 52(3)
C23 C22 Fe2 C19 37.6(9)
C21 C22 Fe2 C19 -79.7(10)
C23 C22 Fe2 C26 -155.8(13)
C21 C22 Fe2 C26 86.8(14)
C23 C22 Fe2 C28 -73.0(14)
C21 C22 Fe2 C28 169.6(12)
C23 C22 Fe2 C20 80.7(10)
C21 C22 Fe2 C20 -36.6(9)
C23 C22 Fe2 C24 -42(4)
C21 C22 Fe2 C24 -160(3)
C23 C22 Fe2 C21 117.4(14)
C23 C22 Fe2 C27 -113.6(12)
C21 C22 Fe2 C27 129.1(12)
C24 C25 Fe2 C23 -39(4)
C26 C25 Fe2 C23 -156(4)
C24 C25 Fe2 C22 167(2)
C26 C25 Fe2 C22 49(3)
C24 C25 Fe2 C19 -73.6(15)
C26 C25 Fe2 C19 168.8(13)
C24 C25 Fe2 C26 117.7(16)
C24 C25 Fe2 C28 37.0(10)
C26 C25 Fe2 C28 -80.7(11)
C24 C25 Fe2 C20 -114.8(12)
C26 C25 Fe2 C20 127.5(12)
C26 C25 Fe2 C24 -117.7(16)
C24 C25 Fe2 C21 -156.7(12)
C26 C25 Fe2 C21 85.6(14)
C24 C25 Fe2 C27 79.8(11)
C26 C25 Fe2 C27 -37.8(10)
C20 C19 Fe2 C23 118.3(14)
C29 C19 Fe2 C23 -125(2)
C23 C19 Fe2 C22 -38.4(9)
C20 C19 Fe2 C22 79.9(10)
C29 C19 Fe2 C22 -163.0(18)
C23 C19 Fe2 C25 165.7(13)
C20 C19 Fe2 C25 -76.0(14)
C29 C19 Fe2 C25 41(2)
C23 C19 Fe2 C26 -163(3)
C20 C19 Fe2 C26 -45(4)
C29 C19 Fe2 C26 72(4)
C23 C19 Fe2 C28 82.6(13)
C20 C19 Fe2 C28 -159.1(11)
C29 C19 Fe2 C28 -42(2)
C23 C19 Fe2 C20 -118.3(14)
C29 C19 Fe2 C20 117(2)
C23 C19 Fe2 C24 125.0(12)
C20 C19 Fe2 C24 -116.7(12)
C29 C19 Fe2 C24 0.3(19)
C23 C19 Fe2 C21 -81.9(10)
C20 C19 Fe2 C21 36.4(8)
C29 C19 Fe2 C21 153.5(18)
C23 C19 Fe2 C27 51(2)
C20 C19 Fe2 C27 169.1(17)
C29 C19 Fe2 C27 -74(3)
C27 C26 Fe2 C23 48(2)
C25 C26 Fe2 C23 166(2)
C27 C26 Fe2 C22 84.7(14)
C25 C26 Fe2 C22 -157.8(13)
C27 C26 Fe2 C25 -117.6(16)
C27 C26 Fe2 C19 -157(3)
C25 C26 Fe2 C19 -39(4)
C27 C26 Fe2 C28 -36.0(10)
C25 C26 Fe2 C28 81.5(11)
C27 C26 Fe2 C20 167.9(12)
C25 C26 Fe2 C20 -74.6(15)
C27 C26 Fe2 C24 -79.4(12)
C25 C26 Fe2 C24 38.1(10)
C27 C26 Fe2 C21 127.8(12)
C25 C26 Fe2 C21 -114.6(13)
C25 C26 Fe2 C27 117.6(16)
C27 C28 Fe2 C23 -116.0(12)
C24 C28 Fe2 C23 126.4(12)
C27 C28 Fe2 C22 -75.0(13)
C24 C28 Fe2 C22 167.3(12)
C27 C28 Fe2 C25 80.5(10)
C24 C28 Fe2 C25 -37.1(10)
C27 C28 Fe2 C19 -157.9(12)
C24 C28 Fe2 C19 84.5(13)
C27 C28 Fe2 C26 36.2(9)
C24 C28 Fe2 C26 -81.5(11)
C27 C28 Fe2 C20 171.3(19)
C24 C28 Fe2 C20 54(2)
C27 C28 Fe2 C24 117.6(15)
C27 C28 Fe2 C21 -49(4)
C24 C28 Fe2 C21 -166(3)
C24 C28 Fe2 C27 -117.6(15)
C21 C20 Fe2 C23 82.0(10)
C19 C20 Fe2 C23 -38.0(9)
C21 C20 Fe2 C22 37.4(9)
C19 C20 Fe2 C22 -82.6(10)
C21 C20 Fe2 C25 -115.1(11)
C19 C20 Fe2 C25 124.8(11)
C21 C20 Fe2 C19 120.1(14)
C21 C20 Fe2 C26 -72.9(13)
C19 C20 Fe2 C26 167.0(12)
C21 C20 Fe2 C28 164.5(19)
C19 C20 Fe2 C28 44(2)
C21 C20 Fe2 C24 -158.2(11)
C19 C20 Fe2 C24 81.7(12)
C19 C20 Fe2 C21 -120.1(14)
C21 C20 Fe2 C27 -39(4)
C19 C20 Fe2 C27 -159(3)
C25 C24 Fe2 C23 167.5(13)
C28 C24 Fe2 C23 -72.7(14)
C25 C24 Fe2 C22 -159(3)
C28 C24 Fe2 C22 -39(4)
C28 C24 Fe2 C25 119.9(16)
C25 C24 Fe2 C19 126.5(13)
C28 C24 Fe2 C19 -113.6(12)
C25 C24 Fe2 C26 -38.8(10)
C28 C24 Fe2 C26 81.1(11)
C25 C24 Fe2 C28 -119.9(16)
C25 C24 Fe2 C20 84.8(14)
C28 C24 Fe2 C20 -155.3(12)
C25 C24 Fe2 C21 52(2)
C28 C24 Fe2 C21 171.7(19)
C25 C24 Fe2 C27 -82.0(12)
C28 C24 Fe2 C27 37.9(9)
C20 C21 Fe2 C23 -80.5(10)
C22 C21 Fe2 C23 39.0(9)
C20 C21 Fe2 C22 -119.6(14)
C20 C21 Fe2 C25 84.0(13)
C22 C21 Fe2 C25 -156.5(12)
C20 C21 Fe2 C19 -36.9(9)
C22 C21 Fe2 C19 82.6(10)
C20 C21 Fe2 C26 128.0(12)
C22 C21 Fe2 C26 -112.4(13)
C20 C21 Fe2 C28 -153(3)
C22 C21 Fe2 C28 -34(4)
C22 C21 Fe2 C20 119.6(14)
C20 C21 Fe2 C24 48(2)
C22 C21 Fe2 C24 167.1(19)
C20 C21 Fe2 C27 168.7(12)
C22 C21 Fe2 C27 -71.7(15)
C28 C27 Fe2 C23 81.4(13)
C26 C27 Fe2 C23 -157.4(12)
C28 C27 Fe2 C22 125.0(12)
C26 C27 Fe2 C22 -113.7(12)
C28 C27 Fe2 C25 -82.3(11)
C26 C27 Fe2 C25 39.0(10)
C28 C27 Fe2 C19 46(2)
C26 C27 Fe2 C19 167.6(18)
C28 C27 Fe2 C26 -121.3(16)
C26 C27 Fe2 C28 121.3(16)
C28 C27 Fe2 C20 -164(3)
C26 C27 Fe2 C20 -43(4)
C28 C27 Fe2 C24 -38.4(9)
C26 C27 Fe2 C24 82.9(12)
C28 C27 Fe2 C21 165.3(12)
C26 C27 Fe2 C21 -73.5(15)
C42 C46 Fe3 C45 -118.4(19)
C45 C46 Fe3 C44 37.8(13)
C42 C46 Fe3 C44 -80.6(14)
C45 C46 Fe3 C43 80.2(14)
C42 C46 Fe3 C43 -38.2(13)
C45 C46 Fe3 C41 -94.5(15)
C42 C46 Fe3 C41 147.1(13)
C45 C46 Fe3 C37 -138.7(14)
C42 C46 Fe3 C37 102.9(14)
C45 C46 Fe3 C40 -61(2)
C42 C46 Fe3 C40 -179.4(15)
C45 C46 Fe3 C39 146(9)
C42 C46 Fe3 C39 28(10)
C45 C46 Fe3 C38 -177.9(13)
C42 C46 Fe3 C38 63.6(17)
C45 C46 Fe3 C42 118.4(19)
C44 C45 Fe3 C46 120.3(19)
C46 C45 Fe3 C44 -120.3(19)
C46 C45 Fe3 C43 -83.3(14)
C44 C45 Fe3 C43 37.0(12)
C46 C45 Fe3 C41 102.8(14)
C44 C45 Fe3 C41 -136.9(13)
C46 C45 Fe3 C37 59.9(18)
C44 C45 Fe3 C37 -179.8(13)
C46 C45 Fe3 C40 145.5(14)
C44 C45 Fe3 C40 -94.3(14)
C46 C45 Fe3 C39 -174.5(16)
C44 C45 Fe3 C39 -54(2)
C46 C45 Fe3 C38 12(7)
C44 C45 Fe3 C38 132(7)
C46 C45 Fe3 C42 -37.3(13)
C44 C45 Fe3 C42 83.0(14)
C43 C44 Fe3 C46 82.9(15)
C45 C44 Fe3 C46 -35.6(13)
C43 C44 Fe3 C45 119(2)
C45 C44 Fe3 C43 -119(2)
C43 C44 Fe3 C41 -174.3(14)
C45 C44 Fe3 C41 67.1(18)
C43 C44 Fe3 C37 120(9)
C45 C44 Fe3 C37 1(10)
C43 C44 Fe3 C40 -135.1(14)
C45 C44 Fe3 C40 106.3(14)
C43 C44 Fe3 C39 -91.3(15)
C45 C44 Fe3 C39 150.1(13)
C43 C44 Fe3 C38 -52(2)
C45 C44 Fe3 C38 -170.7(14)
C43 C44 Fe3 C42 40.9(14)
C45 C44 Fe3 C42 -77.6(14)
C44 C43 Fe3 C46 -80.3(15)
C42 C43 Fe3 C46 35.2(14)
C44 C43 Fe3 C45 -38.6(14)
C42 C43 Fe3 C45 76.9(15)
C42 C43 Fe3 C44 116(2)
C44 C43 Fe3 C41 43(11)
C42 C43 Fe3 C41 158(10)
C44 C43 Fe3 C37 -171.9(15)
C42 C43 Fe3 C37 -56(2)
C44 C43 Fe3 C40 69(2)
C42 C43 Fe3 C40 -175.7(14)
C44 C43 Fe3 C39 105.1(15)
C42 C43 Fe3 C39 -139.4(14)
C44 C43 Fe3 C38 149.4(14)
C42 C43 Fe3 C38 -95.1(15)
C44 C43 Fe3 C42 -116(2)
C40 C41 Fe3 C46 149.9(14)
C37 C41 Fe3 C46 -89.8(14)
C40 C41 Fe3 C45 108.0(15)
C37 C41 Fe3 C45 -131.8(13)
C40 C41 Fe3 C44 67.4(19)
C37 C41 Fe3 C44 -172.3(14)
C40 C41 Fe3 C43 29(11)
C37 C41 Fe3 C43 149(10)
C40 C41 Fe3 C37 -120(2)
C37 C41 Fe3 C40 120(2)
C40 C41 Fe3 C39 -35.3(14)
C37 C41 Fe3 C39 85.0(13)
C40 C41 Fe3 C38 -80.0(14)
C37 C41 Fe3 C38 40.3(12)
C40 C41 Fe3 C42 -175.5(16)
C37 C41 Fe3 C42 -55(2)
C41 C37 Fe3 C46 107.2(13)
C47 C37 Fe3 C46 -14.4(19)
C38 C37 Fe3 C46 -137.2(12)
C41 C37 Fe3 C45 72.7(16)
C47 C37 Fe3 C45 -49(2)
C38 C37 Fe3 C45 -171.7(13)
C41 C37 Fe3 C44 72(9)
C47 C37 Fe3 C44 -50(10)
C38 C37 Fe3 C44 -173(9)
C41 C37 Fe3 C43 -175.1(15)
C47 C37 Fe3 C43 63(2)
C38 C37 Fe3 C43 -59(2)
C47 C37 Fe3 C41 -122(2)
C38 C37 Fe3 C41 115.6(17)
C41 C37 Fe3 C40 -35.8(12)
C47 C37 Fe3 C40 -157.4(19)
C38 C37 Fe3 C40 79.8(13)
C41 C37 Fe3 C39 -78.5(13)
C47 C37 Fe3 C39 160.0(19)
C38 C37 Fe3 C39 37.1(11)
C41 C37 Fe3 C38 -115.6(17)
C47 C37 Fe3 C38 123(2)
C41 C37 Fe3 C42 148.1(13)
C47 C37 Fe3 C42 26.6(19)
C38 C37 Fe3 C42 -96.3(13)
C41 C40 Fe3 C46 -53(2)
C39 C40 Fe3 C46 -176.1(15)
C41 C40 Fe3 C45 -90.8(16)
C39 C40 Fe3 C45 145.9(13)
C41 C40 Fe3 C44 -136.2(15)
C39 C40 Fe3 C44 100.5(14)
C41 C40 Fe3 C43 -176.0(15)
C39 C40 Fe3 C43 60.7(19)
C39 C40 Fe3 C41 -123(2)
C41 C40 Fe3 C37 38.0(14)
C39 C40 Fe3 C37 -85.3(14)
C41 C40 Fe3 C39 123(2)
C41 C40 Fe3 C38 83.4(15)
C39 C40 Fe3 C38 -39.9(13)
C41 C40 Fe3 C42 133(13)
C39 C40 Fe3 C42 9(14)
C40 C39 Fe3 C46 156(9)
C38 C39 Fe3 C46 39(10)
C40 C39 Fe3 C45 -62(2)
C38 C39 Fe3 C45 -178.8(15)
C40 C39 Fe3 C44 -98.0(14)
C38 C39 Fe3 C44 145.5(12)
C40 C39 Fe3 C43 -140.0(13)
C38 C39 Fe3 C43 103.5(13)
C40 C39 Fe3 C41 34.5(13)
C38 C39 Fe3 C41 -82.0(13)
C40 C39 Fe3 C37 79.0(14)
C38 C39 Fe3 C37 -37.6(12)
C38 C39 Fe3 C40 -116.5(18)
C40 C39 Fe3 C38 116.5(18)
C40 C39 Fe3 C42 -179.1(13)
C38 C39 Fe3 C42 64.3(17)
C37 C38 Fe3 C46 64.3(17)
C39 C38 Fe3 C46 -175.1(13)
C37 C38 Fe3 C45 54(7)
C39 C38 Fe3 C45 175(7)
C37 C38 Fe3 C44 178.8(14)
C39 C38 Fe3 C44 -60.6(19)
C37 C38 Fe3 C43 146.0(12)
C39 C38 Fe3 C43 -93.5(13)
C37 C38 Fe3 C41 -39.9(11)
C39 C38 Fe3 C41 80.6(13)
C39 C38 Fe3 C37 120.6(17)
C37 C38 Fe3 C40 -82.1(13)
C39 C38 Fe3 C40 38.5(12)
C37 C38 Fe3 C39 -120.6(17)
C37 C38 Fe3 C42 100.8(13)
C39 C38 Fe3 C42 -138.6(12)
C43 C42 Fe3 C46 -121(2)
C46 C42 Fe3 C45 37.2(13)
C43 C42 Fe3 C45 -83.4(15)
C46 C42 Fe3 C44 82.3(15)
C43 C42 Fe3 C44 -38.4(14)
C46 C42 Fe3 C43 121(2)
C46 C42 Fe3 C41 -56(2)
C43 C42 Fe3 C41 -176.5(16)
C46 C42 Fe3 C37 -91.8(14)
C43 C42 Fe3 C37 147.6(14)
C46 C42 Fe3 C40 175(13)
C43 C42 Fe3 C40 54(14)
C46 C42 Fe3 C39 -176.3(14)
C43 C42 Fe3 C39 63.1(19)
C46 C42 Fe3 C38 -136.8(13)
C43 C42 Fe3 C38 102.5(14)
C64 C63 Fe4 C60 -40.7(15)
C62 C63 Fe4 C60 80.6(15)
C64 C63 Fe4 C59 68.5(17)
C62 C63 Fe4 C59 -170.1(13)
C64 C63 Fe4 C61 -85.9(16)
C62 C63 Fe4 C61 35.4(14)
C64 C63 Fe4 C57 151.7(14)
C62 C63 Fe4 C57 -87.0(15)
C64 C63 Fe4 C56 -171.9(19)
C62 C63 Fe4 C56 -51(3)
C62 C63 Fe4 C64 121(2)
C64 C63 Fe4 C55 28(4)
C62 C63 Fe4 C55 150(3)
C64 C63 Fe4 C62 -121(2)
C64 C63 Fe4 C58 111.0(15)
C62 C63 Fe4 C58 -127.6(14)
C61 C60 Fe4 C63 -82.2(15)
C64 C60 Fe4 C63 37.3(14)
C61 C60 Fe4 C59 159.1(13)
C64 C60 Fe4 C59 -81.4(15)
C64 C60 Fe4 C61 119(2)
C61 C60 Fe4 C57 45(4)
C64 C60 Fe4 C57 164(3)
C61 C60 Fe4 C56 74.2(17)
C64 C60 Fe4 C56 -166.4(13)
C61 C60 Fe4 C64 -119(2)
C61 C60 Fe4 C55 114.7(14)
C64 C60 Fe4 C55 -125.9(14)
C61 C60 Fe4 C62 -38.0(14)
C64 C60 Fe4 C62 81.4(15)
C61 C60 Fe4 C58 -169.2(18)
C64 C60 Fe4 C58 -50(3)
C58 C59 Fe4 C63 78.0(16)
C55 C59 Fe4 C63 -163.5(13)
C58 C59 Fe4 C60 158.9(14)
C55 C59 Fe4 C60 -82.7(15)
C58 C59 Fe4 C61 -168(2)
C55 C59 Fe4 C61 -50(3)
C58 C59 Fe4 C57 -34.4(13)
C55 C59 Fe4 C57 84.1(13)
C58 C59 Fe4 C56 -78.8(14)
C55 C59 Fe4 C56 39.6(12)
C58 C59 Fe4 C64 115.1(14)
C55 C59 Fe4 C64 -126.4(13)
C58 C59 Fe4 C55 -118.5(19)
C58 C59 Fe4 C62 55(4)
C55 C59 Fe4 C62 173(3)
C55 C59 Fe4 C58 118.5(19)
C62 C61 Fe4 C63 -36.5(16)
C60 C61 Fe4 C63 80.0(15)
C62 C61 Fe4 C60 -116(2)
C62 C61 Fe4 C59 -163(2)
C60 C61 Fe4 C59 -46(3)
C62 C61 Fe4 C57 75.6(19)
C60 C61 Fe4 C57 -167.9(13)
C62 C61 Fe4 C56 117.1(16)
C60 C61 Fe4 C56 -126.4(14)
C62 C61 Fe4 C64 -78.0(16)
C60 C61 Fe4 C64 38.5(14)
C62 C61 Fe4 C55 161.5(15)
C60 C61 Fe4 C55 -82.0(16)
C60 C61 Fe4 C62 116(2)
C62 C61 Fe4 C58 46(4)
C60 C61 Fe4 C58 162(3)
C58 C57 Fe4 C63 -82.3(15)
C56 C57 Fe4 C63 157.6(12)
C58 C57 Fe4 C60 156(4)
C56 C57 Fe4 C60 36(4)
C58 C57 Fe4 C59 36.4(12)
C56 C57 Fe4 C59 -83.8(13)
C58 C57 Fe4 C61 -167.2(13)
C56 C57 Fe4 C61 72.7(15)
C58 C57 Fe4 C56 120.1(18)
C58 C57 Fe4 C64 -45(2)
C56 C57 Fe4 C64 -165.5(17)
C58 C57 Fe4 C55 82.4(14)
C56 C57 Fe4 C55 -37.8(12)
C58 C57 Fe4 C62 -126.2(13)
C56 C57 Fe4 C62 113.6(13)
C56 C57 Fe4 C58 -120.1(18)
C57 C56 Fe4 C63 -51(3)
C55 C56 Fe4 C63 -171.1(19)
C57 C56 Fe4 C60 -170.1(13)
C55 C56 Fe4 C60 69.7(16)
C57 C56 Fe4 C59 79.6(13)
C55 C56 Fe4 C59 -40.6(12)
C57 C56 Fe4 C61 -127.8(13)
C55 C56 Fe4 C61 112.0(13)
C55 C56 Fe4 C57 -120.2(17)
C57 C56 Fe4 C64 150(3)
C55 C56 Fe4 C64 30(4)
C57 C56 Fe4 C55 120.2(17)
C57 C56 Fe4 C62 -86.7(14)
C55 C56 Fe4 C62 153.1(12)
C57 C56 Fe4 C58 35.6(12)
C55 C56 Fe4 C58 -84.5(13)
C60 C64 Fe4 C63 -117(2)
C63 C64 Fe4 C60 117(2)
C63 C64 Fe4 C59 -127.8(15)
C60 C64 Fe4 C59 115.3(14)
C63 C64 Fe4 C61 79.0(16)
C60 C64 Fe4 C61 -37.9(13)
C63 C64 Fe4 C57 -56(2)
C60 C64 Fe4 C57 -172.8(17)
C63 C64 Fe4 C56 166(3)
C60 C64 Fe4 C56 49(4)
C63 C64 Fe4 C55 -170.0(14)
C60 C64 Fe4 C55 73.2(16)
C63 C64 Fe4 C62 36.9(14)
C60 C64 Fe4 C62 -79.9(15)
C63 C64 Fe4 C58 -85.9(16)
C60 C64 Fe4 C58 157.3(13)
C65 C55 Fe4 C63 -73(4)
C56 C55 Fe4 C63 167(3)
C59 C55 Fe4 C63 51(3)
C65 C55 Fe4 C60 -9(2)
C56 C55 Fe4 C60 -129.2(13)
C59 C55 Fe4 C60 114.6(13)
C65 C55 Fe4 C59 -124(2)
C56 C55 Fe4 C59 116.2(17)
C65 C55 Fe4 C61 34(2)
C56 C55 Fe4 C61 -86.0(14)
C59 C55 Fe4 C61 157.8(13)
C65 C55 Fe4 C57 157(2)
C56 C55 Fe4 C57 37.4(11)
C59 C55 Fe4 C57 -78.8(13)
C65 C55 Fe4 C56 120(2)
C59 C55 Fe4 C56 -116.2(17)
C65 C55 Fe4 C64 -52(2)
C56 C55 Fe4 C64 -171.3(12)
C59 C55 Fe4 C64 72.5(15)
C65 C55 Fe4 C62 60(3)
C56 C55 Fe4 C62 -59(2)
C59 C55 Fe4 C62 -175.7(19)
C65 C55 Fe4 C58 -162(2)
C56 C55 Fe4 C58 78.4(13)
C59 C55 Fe4 C58 -37.7(12)
C61 C62 Fe4 C63 122(2)
C61 C62 Fe4 C60 40.3(16)
C63 C62 Fe4 C60 -81.6(15)
C61 C62 Fe4 C59 152(3)
C63 C62 Fe4 C59 30(4)
C63 C62 Fe4 C61 -122(2)
C61 C62 Fe4 C57 -125.4(16)
C63 C62 Fe4 C57 112.7(14)
C61 C62 Fe4 C56 -80.6(17)
C63 C62 Fe4 C56 157.6(13)
C61 C62 Fe4 C64 86.5(17)
C63 C62 Fe4 C64 -35.4(14)
C61 C62 Fe4 C55 -39(3)
C63 C62 Fe4 C55 -160.4(19)
C61 C62 Fe4 C58 -165.2(15)
C63 C62 Fe4 C58 72.9(18)
C57 C58 Fe4 C63 115.2(14)
C59 C58 Fe4 C63 -122.1(14)
C57 C58 Fe4 C60 -167.9(19)
C59 C58 Fe4 C60 -45(3)
C57 C58 Fe4 C59 -122.7(19)
C57 C58 Fe4 C61 39(4)
C59 C58 Fe4 C61 161(3)
C59 C58 Fe4 C57 122.7(19)
C57 C58 Fe4 C56 -38.2(12)
C59 C58 Fe4 C56 84.5(14)
C57 C58 Fe4 C64 156.6(13)
C59 C58 Fe4 C64 -80.8(15)
C57 C58 Fe4 C55 -83.1(14)
C59 C58 Fe4 C55 39.5(13)
C57 C58 Fe4 C62 74.2(17)
C59 C58 Fe4 C62 -163.1(14)
C15 C16 Sn1 Cl2 -115.8(16)
C17 C16 Sn1 Cl2 4.2(14)
C18 C16 Sn1 Cl2 120.2(14)
C15 C16 Sn1 S1 29(3)
C17 C16 Sn1 S1 149.3(10)
C18 C16 Sn1 S1 -94.7(17)
C15 C16 Sn1 N2 -27.8(16)
C17 C16 Sn1 N2 92.2(14)
C18 C16 Sn1 N2 -151.8(16)
C15 C16 Sn1 Cl1 148.8(15)
C17 C16 Sn1 Cl1 -91.2(13)
C18 C16 Sn1 Cl1 24.8(15)
Sn2 S1 Sn1 C16 68.5(14)
Sn2 S1 Sn1 Cl2 -144.7(2)
Sn2 S1 Sn1 N2 122.8(5)
Sn2 S1 Sn1 Cl1 -52.1(3)
C13 N2 Sn1 C16 20.3(16)
N1 N2 Sn1 C16 -175.4(17)
C13 N2 Sn1 Cl2 128.1(15)
N1 N2 Sn1 Cl2 -67.5(14)
C13 N2 Sn1 S1 -135.0(15)
N1 N2 Sn1 S1 29.3(14)
C13 N2 Sn1 Cl1 -14(5)
N1 N2 Sn1 Cl1 150(4)
C35 C34 Sn2 Cl4 -2.3(14)
C36 C34 Sn2 Cl4 115.0(15)
C33 C34 Sn2 Cl4 -116.4(13)
C35 C34 Sn2 S1 150.9(10)
C36 C34 Sn2 S1 -91.7(17)
C33 C34 Sn2 S1 36.9(18)
C35 C34 Sn2 N4 84.0(13)
C36 C34 Sn2 N4 -158.7(17)
C33 C34 Sn2 N4 -30.1(13)
C35 C34 Sn2 Cl3 -101.5(13)
C36 C34 Sn2 Cl3 15.9(16)
C33 C34 Sn2 Cl3 144.5(12)
Sn1 S1 Sn2 C34 74.8(9)
Sn1 S1 Sn2 Cl4 -130.8(2)
Sn1 S1 Sn2 N4 138.6(4)
Sn1 S1 Sn2 Cl3 -34.1(3)
C31 N4 Sn2 C34 27.4(17)
N3 N4 Sn2 C34 -172.9(18)
C31 N4 Sn2 Cl4 138.6(16)
N3 N4 Sn2 Cl4 -61.6(16)
C31 N4 Sn2 S1 -117.6(16)
N3 N4 Sn2 S1 42.1(16)
C31 N4 Sn2 Cl3 -19(5)
N3 N4 Sn2 Cl3 141(3)
C53 C52 Sn3 N6 150.0(15)
C51 C52 Sn3 N6 24.0(12)
C54 C52 Sn3 N6 -93.0(13)
C53 C52 Sn3 Cl5 -126.3(14)
C51 C52 Sn3 Cl5 107.7(12)
C54 C52 Sn3 Cl5 -9.3(13)
C53 C52 Sn3 S2 79.4(16)
C51 C52 Sn3 S2 -46.6(17)
C54 C52 Sn3 S2 -163.6(9)
C53 C52 Sn3 Cl6 -29.4(15)
C51 C52 Sn3 Cl6 -155.4(12)
C54 C52 Sn3 Cl6 87.7(12)
C49 N6 Sn3 C52 -17.2(14)
N5 N6 Sn3 C52 176.0(15)
C49 N6 Sn3 Cl5 -128.9(13)
N5 N6 Sn3 Cl5 64.3(14)
C49 N6 Sn3 S2 128.0(13)
N5 N6 Sn3 S2 -38.8(14)
C49 N6 Sn3 Cl6 -11(5)
N5 N6 Sn3 Cl6 -178(3)
Sn4 S2 Sn3 C52 -75.3(9)
Sn4 S2 Sn3 N6 -142.2(4)
Sn4 S2 Sn3 Cl5 129.3(2)
Sn4 S2 Sn3 Cl6 34.1(2)
C72 C70 Sn4 Cl8 -130.0(15)
C71 C70 Sn4 Cl8 -6.4(14)
C69 C70 Sn4 Cl8 106.6(12)
C72 C70 Sn4 S2 79.0(19)
C71 C70 Sn4 S2 -157.4(10)
C69 C70 Sn4 S2 -44.4(18)
C72 C70 Sn4 N8 144.8(17)
C71 C70 Sn4 N8 -91.5(14)
C69 C70 Sn4 N8 21.5(12)
C72 C70 Sn4 Cl7 -35.8(16)
C71 C70 Sn4 Cl7 87.9(13)
C69 C70 Sn4 Cl7 -159.1(12)
Sn3 S2 Sn4 C70 -67.6(11)
Sn3 S2 Sn4 Cl8 139.8(2)
Sn3 S2 Sn4 N8 -129.9(4)
Sn3 S2 Sn4 Cl7 46.4(2)
C67 N8 Sn4 C70 -11.6(15)
N7 N8 Sn4 C70 172.9(14)
C67 N8 Sn4 Cl8 -121.6(15)
N7 N8 Sn4 Cl8 62.9(12)
C67 N8 Sn4 S2 140.6(15)
N7 N8 Sn4 S2 -34.9(12)
C67 N8 Sn4 Cl7 -16(4)
N7 N8 Sn4 Cl7 169.0(19)
